data_7114293
loop_
_publ_author_name
'Yoshino, Atsushi'
'Matsudaira, Hideo'
'Asato, Eiji'
'Koikawa, Masayuki'
'Shiga, Takuya'
'Ohba, Masaaki'
'Okawa, Hisashi'

_publ_section_title
;
 Insertion of a strongly \p--\p stacked chloranilate pair into an M4
 arrangement preorganized within a large macrocyclic ligand (M = Zn2+ and
 Cu2+)Electronic supplementary information (ESI) available: Fig S1:
 variable-temperature EPR spectra. See
 http://www.rsc.org/suppdata/cc/b2/b202529a/
;
_journal_issue 12
_journal_name_full 'Chemical Communications'
_journal_page_first 1258
_journal_paper_doi 10.1039/b202529a
_journal_year 2002
_chemical_formula_moiety 'C78 H86 Cl6 N12 O24 Zn4 '
_chemical_formula_sum 'C78 H86 Cl6 N12 O24 Zn4'
_chemical_formula_weight 2049.84
_space_group_IT_number 2
_symmetry_cell_setting triclinic
_symmetry_Int_Tables_number 2
_symmetry_space_group_name_Hall '-P 1'
_symmetry_space_group_name_H-M 'P -1'
_audit_creation_date 2002-02-06
_audit_creation_method 'by CrystalStructure v2.00'
_cell_angle_alpha 113.796(5)
_cell_angle_beta 96.578(4)
_cell_angle_gamma 102.170(5)
_cell_formula_units_Z 2
_cell_length_a 17.744(2)
_cell_length_b 19.093(2)
_cell_length_c 15.701(2)
_cell_measurement_reflns_used 13216
_cell_measurement_temperature 223.1
_cell_measurement_theta_max 17.2
_cell_measurement_theta_min 1.5
_cell_volume 4637.7(10)
_computing_cell_refinement PROCESS-AUTO
_computing_data_collection PROCESS-AUTO
_computing_data_reduction CrystalStructure
_computing_publication_material 'CrystalStructure Ver. 2.00'
_computing_structure_refinement CRYSTALS
_computing_structure_solution SIR92
_diffrn_detector_area_resol_mean 10.00
_diffrn_measured_fraction_theta_full 0.9725
_diffrn_measured_fraction_theta_max 0.9725
_diffrn_measurement_device_type 'Rigaku RAXIS-RAPID'
_diffrn_measurement_method \w
_diffrn_radiation_type 'Mo K\a'
_diffrn_radiation_wavelength 0.7107
_diffrn_reflns_av_R_equivalents 0.056
_diffrn_reflns_limit_h_max 23
_diffrn_reflns_limit_h_min -23
_diffrn_reflns_limit_k_max 24
_diffrn_reflns_limit_k_min -24
_diffrn_reflns_limit_l_max 20
_diffrn_reflns_limit_l_min -20
_diffrn_reflns_number 41012
_diffrn_reflns_theta_full 27.48
_diffrn_reflns_theta_max 27.48
_exptl_absorpt_coefficient_mu 1.271
_exptl_absorpt_correction_T_max 0.881
_exptl_absorpt_correction_T_min 0.835
_exptl_absorpt_correction_type integration
_exptl_absorpt_process_details
;
Higashi, T. (1999). Program for Absorption Correction.
Rigaku Corporation, Tokyo, Japan.
;
_exptl_crystal_colour green
_exptl_crystal_density_diffrn 1.468
_exptl_crystal_density_method 'not measured'
_exptl_crystal_description block
_exptl_crystal_size_max 0.20
_exptl_crystal_size_mid 0.10
_exptl_crystal_size_min 0.10
_refine_diff_density_max 0.65
_refine_diff_density_min -0.43
_refine_ls_extinction_method none
_refine_ls_goodness_of_fit_ref 1.891
_refine_ls_hydrogen_treatment refall
_refine_ls_number_parameters 1203
_refine_ls_number_reflns 16570
_refine_ls_R_factor_gt 0.0600
_refine_ls_shift/su_max 0.0120
_refine_ls_structure_factor_coef Fsqd
_refine_ls_weighting_details 'w = 1/[0.0002Fo^2^ + 1.000\s^2^(Fo)]/(4Fo^2^)'
_refine_ls_weighting_scheme calc
_refine_ls_wR_factor_ref 0.1170
_reflns_number_gt 12284
_reflns_number_total 20672
_reflns_threshold_expression F^2^>2.0\s(F^2^)
_cod_data_source_file b202529a.txt
_cod_data_source_block '_Compound_1&#x0095;#4CH3CN'
_cod_original_cell_volume 4637.6(9)
_cod_original_sg_symbol_H-M P-1
_cod_original_formula_sum 'C78 H86 Cl6 N12 O24 Zn4 '
_cod_database_code 7114293

loop_
_symmetry_equiv_pos_as_xyz
x,y,z
-x,-y,-z

loop_
_atom_site_label
_atom_site_type_symbol
_atom_site_fract_x
_atom_site_fract_y
_atom_site_fract_z
_atom_site_U_iso_or_equiv
_atom_site_adp_type
_atom_site_occupancy
_atom_site_symmetry_multiplicity
_atom_site_calc_flag
Zn1 Zn 0.29271(2) 0.18987(2) 0.87463(2) 0.03643(8) Uani 1.00 1 d
Zn2 Zn 0.14536(2) -0.24929(2) 0.47736(2) 0.04189(8) Uani 1.00 1 d
Zn3 Zn 0.27116(2) -0.26667(2) 0.66213(2) 0.03957(8) Uani 1.00 1 d
Zn4 Zn 0.30463(2) 0.14628(2) 1.07852(2) 0.03828(8) Uani 1.00 1 d
Cl1 Cl 0.47267(4) -0.00516(5) 0.88251(6) 0.0509(2) Uani 1.00 1 d
Cl2 Cl 0.10682(4) -0.11647(5) 0.86655(6) 0.0511(2) Uani 1.00 1 d
Cl3 Cl 0.39564(4) -0.01957(5) 0.64880(6) 0.0504(2) Uani 1.00 1 d
Cl4 Cl 0.04489(4) -0.03718(5) 0.70077(6) 0.0491(2) Uani 1.00 1 d
Cl5 Cl 0.35284(6) -0.61382(7) 0.62663(9) 0.0709(3) Uani 1.00 1 d
Cl6 Cl 0.21529(6) -0.42241(6) 1.02081(7) 0.0619(3) Uani 1.00 1 d
O1 O 0.3021(1) 0.2195(1) 1.0159(1) 0.0374(4) Uani 1.00 1 d
O2 O 0.2293(2) 0.1598(1) 0.6852(2) 0.0565(7) Uani 1.00 1 d
O3 O 0.1618(2) 0.0145(2) 0.5026(2) 0.0753(9) Uani 1.00 1 d
O4 O 0.1231(2) -0.1587(1) 0.4008(2) 0.0568(6) Uani 1.00 1 d
O5 O 0.1958(1) -0.3124(1) 0.5320(1) 0.0403(5) Uani 1.00 1 d
O6 O 0.3207(1) -0.2400(1) 0.8698(2) 0.0501(6) Uani 1.00 1 d
O7 O 0.3376(2) -0.1030(1) 1.0606(2) 0.0554(7) Uani 1.00 1 d
O8 O 0.3475(2) 0.0648(1) 1.1592(2) 0.0557(7) Uani 1.00 1 d
O9 O 0.3375(1) 0.1019(1) 0.7931(1) 0.0416(5) Uani 1.00 1 d
O10 O 0.1933(1) 0.0941(1) 0.8180(1) 0.0398(5) Uani 1.00 1 d
O11 O 0.1067(1) -0.1674(1) 0.5789(1) 0.0436(5) Uani 1.00 1 d
O12 O 0.2498(1) -0.1562(1) 0.5455(1) 0.0423(5) Uani 1.00 1 d
O13 O 0.2015(1) -0.2062(1) 0.7399(1) 0.0429(5) Uani 1.00 1 d
O14 O 0.3523(1) -0.1587(1) 0.7436(1) 0.0404(5) Uani 1.00 1 d
O15 O 0.3738(1) 0.0889(1) 0.9943(1) 0.0404(5) Uani 1.00 1 d
O16 O 0.2227(1) 0.0412(1) 0.9900(1) 0.0409(5) Uani 1.00 1 d
O17 O 0.2939(4) -0.6153(4) 0.5503(6) 0.175(2) Uani 1.00 1 d
O18 O 0.3776(6) -0.6784(7) 0.607(2) 0.315(8) Uani 1.00 1 d
O19 O 0.3182(7) -0.587(1) 0.7036(9) 0.250(7) Uani 1.00 1 d
O20 O 0.4162(3) -0.5516(4) 0.6412(6) 0.138(2) Uani 1.00 1 d
O21 O 0.2593(4) -0.3366(3) 1.0691(4) 0.127(2) Uani 1.00 1 d
O22 O 0.1529(4) -0.4252(4) 0.9563(5) 0.157(2) Uani 1.00 1 d
O23 O 0.2652(5) -0.4625(5) 0.9717(6) 0.164(3) Uani 1.00 1 d
O24 O 0.1980(3) -0.4425(3) 1.0946(4) 0.116(2) Uani 1.00 1 d
N1 N 0.2405(1) 0.2790(1) 0.8705(2) 0.0406(6) Uani 1.00 1 d
N2 N 0.3942(1) 0.2753(1) 0.8927(2) 0.0425(6) Uani 1.00 1 d
N3 N 0.1641(2) -0.3054(1) 0.3380(2) 0.0439(6) Uani 1.00 1 d
N4 N 0.0286(2) -0.3150(2) 0.4070(2) 0.0504(7) Uani 1.00 1 d
N5 N 0.2472(2) -0.3735(1) 0.6792(2) 0.0443(6) Uani 1.00 1 d
N6 N 0.3599(1) -0.3101(2) 0.6028(2) 0.0440(6) Uani 1.00 1 d
N7 N 0.3979(2) 0.2279(1) 1.1982(2) 0.0451(6) Uani 1.00 1 d
N8 N 0.2396(2) 0.1681(2) 1.1842(2) 0.0506(8) Uani 1.00 1 d
N9 N 0.0135(3) 0.3226(4) 0.9020(4) 0.108(2) Uani 1.00 1 d
N10 N -0.1227(7) 0.111(1) 0.8530(9) 0.194(5) Uani 1.00 1 d
N11 N 0.0555(4) 0.2266(4) 1.0854(5) 0.128(2) Uani 1.00 1 d
N12 N -0.0052(5) 0.4447(7) 1.2868(9) 0.164(4) Uani 1.00 1 d
C1 C 0.3980(2) 0.5546(2) 1.2430(3) 0.0557(9) Uani 1.00 1 d
C2 C 0.3741(2) 0.4659(2) 1.1822(2) 0.0465(7) Uani 1.00 1 d
C3 C 0.4151(2) 0.4183(2) 1.2016(2) 0.0452(7) Uani 1.00 1 d
C4 C 0.3916(2) 0.3349(2) 1.1465(2) 0.0422(7) Uani 1.00 1 d
C5 C 0.3259(2) 0.2995(2) 1.0705(2) 0.0354(6) Uani 1.00 1 d
C6 C 0.2850(2) 0.3469(2) 1.0482(2) 0.0381(7) Uani 1.00 1 d
C7 C 0.3104(2) 0.4295(2) 1.1040(2) 0.0417(7) Uani 1.00 1 d
C8 C 0.2170(2) 0.3113(2) 0.9640(2) 0.0439(7) Uani 1.00 1 d
C9 C 0.2994(2) 0.3415(2) 0.8620(2) 0.0489(8) Uani 1.00 1 d
C10 C 0.3837(2) 0.3405(2) 0.8893(2) 0.0433(7) Uani 1.00 1 d
C11 C 0.4470(3) 0.4036(2) 0.9035(3) 0.059(1) Uani 1.00 1 d
C12 C 0.5227(2) 0.3980(3) 0.9271(3) 0.069(1) Uani 1.00 1 d
C13 C 0.5340(2) 0.3313(3) 0.9336(3) 0.066(1) Uani 1.00 1 d
C14 C 0.4680(2) 0.2706(2) 0.9147(3) 0.0530(9) Uani 1.00 1 d
C15 C 0.1674(2) 0.2445(2) 0.7926(2) 0.0503(8) Uani 1.00 1 d
C16 C 0.1811(2) 0.2116(2) 0.6927(2) 0.0568(9) Uani 1.00 1 d
C17 C 0.2593(3) 0.1386(3) 0.6012(3) 0.073(1) Uani 1.00 1 d
C18 C 0.2002(4) 0.0905(3) 0.5097(3) 0.086(2) Uani 1.00 1 d
C19 C 0.1027(4) -0.0329(3) 0.4173(3) 0.089(2) Uani 1.00 1 d
C20 C 0.0691(3) -0.1126(3) 0.4110(3) 0.080(1) Uani 1.00 1 d
C21 C 0.1305(3) -0.1978(3) 0.3035(3) 0.069(1) Uani 1.00 1 d
C22 C 0.1889(3) -0.2443(2) 0.3024(3) 0.061(1) Uani 1.00 1 d
C23 C 0.0910(2) -0.3684(2) 0.2746(2) 0.0546(8) Uani 1.00 1 d
C24 C 0.0190(2) -0.3609(2) 0.3138(3) 0.0506(8) Uani 1.00 1 d
C25 C -0.0561(3) -0.4026(2) 0.2553(3) 0.064(1) Uani 1.00 1 d
C26 C -0.1209(2) -0.3962(3) 0.2941(4) 0.070(1) Uani 1.00 1 d
C27 C -0.1102(3) -0.3482(3) 0.3895(4) 0.073(1) Uani 1.00 1 d
C28 C -0.0349(2) -0.3085(2) 0.4444(3) 0.058(1) Uani 1.00 1 d
C29 C 0.2314(2) -0.3388(2) 0.3477(2) 0.0427(7) Uani 1.00 1 d
C30 C 0.2133(2) -0.4026(2) 0.3812(2) 0.0399(7) Uani 1.00 1 d
C31 C 0.2157(2) -0.4789(2) 0.3225(2) 0.0441(7) Uani 1.00 1 d
C32 C 0.2054(2) -0.5390(2) 0.3524(2) 0.0466(7) Uani 1.00 1 d
C33 C 0.2100(3) -0.6206(2) 0.2861(3) 0.066(1) Uani 1.00 1 d
C34 C 0.1926(2) -0.5215(2) 0.4425(2) 0.0478(8) Uani 1.00 1 d
C35 C 0.1883(2) -0.4462(2) 0.5033(2) 0.0419(7) Uani 1.00 1 d
C36 C 0.1980(2) -0.3857(2) 0.4722(2) 0.0384(6) Uani 1.00 1 d
C37 C 0.1758(2) -0.4279(2) 0.6014(2) 0.0500(8) Uani 1.00 1 d
C38 C 0.3148(2) -0.4072(2) 0.6614(3) 0.0516(9) Uani 1.00 1 d
C39 C 0.3622(2) -0.3789(2) 0.6024(2) 0.0466(7) Uani 1.00 1 d
C40 C 0.4105(3) -0.4224(3) 0.5514(3) 0.065(1) Uani 1.00 1 d
C41 C 0.4552(3) -0.3915(3) 0.5025(3) 0.077(1) Uani 1.00 1 d
C42 C 0.4536(2) -0.3189(3) 0.5054(3) 0.061(1) Uani 1.00 1 d
C43 C 0.4044(2) -0.2803(2) 0.5552(2) 0.0513(8) Uani 1.00 1 d
C44 C 0.2261(2) -0.3664(2) 0.7704(2) 0.0576(9) Uani 1.00 1 d
C45 C 0.2910(3) -0.3176(2) 0.8600(2) 0.0567(9) Uani 1.00 1 d
C46 C 0.3885(2) -0.1946(2) 0.9457(2) 0.0499(8) Uani 1.00 1 d
C47 C 0.3727(2) -0.1653(2) 1.0441(2) 0.0491(8) Uani 1.00 1 d
C48 C 0.3333(3) -0.0654(2) 1.1581(3) 0.059(1) Uani 1.00 1 d
C49 C 0.2980(3) 0.0027(3) 1.1717(3) 0.064(1) Uani 1.00 1 d
C50 C 0.4112(3) 0.1178(2) 1.2399(3) 0.062(1) Uani 1.00 1 d
C51 C 0.4507(2) 0.1832(2) 1.2175(2) 0.0544(9) Uani 1.00 1 d
C52 C 0.3636(2) 0.2640(2) 1.2805(2) 0.0542(9) Uani 1.00 1 d
C53 C 0.2818(2) 0.2158(2) 1.2713(2) 0.054(1) Uani 1.00 1 d
C54 C 0.2515(4) 0.2252(3) 1.3522(3) 0.081(2) Uani 1.00 1 d
C55 C 0.1725(5) 0.1827(5) 1.3361(6) 0.111(3) Uani 1.00 1 d
C56 C 0.1284(4) 0.1345(4) 1.2467(5) 0.094(2) Uani 1.00 1 d
C57 C 0.1640(3) 0.1267(3) 1.1716(4) 0.076(1) Uani 1.00 1 d
C58 C 0.4408(2) 0.2870(2) 1.1685(2) 0.0468(7) Uani 1.00 1 d
C59 C 0.2865(1) 0.0390(2) 0.7380(2) 0.0330(6) Uani 1.00 1 d
C60 C 0.2020(2) 0.0343(1) 0.7517(2) 0.0333(6) Uani 1.00 1 d
C61 C 0.1407(1) -0.0341(2) 0.6914(2) 0.0354(6) Uani 1.00 1 d
C62 C 0.1567(2) -0.1014(2) 0.6262(2) 0.0349(6) Uani 1.00 1 d
C63 C 0.2411(2) -0.0953(2) 0.6096(2) 0.0346(6) Uani 1.00 1 d
C64 C 0.3011(2) -0.0262(2) 0.6661(2) 0.0362(6) Uani 1.00 1 d
C65 C 0.3381(2) 0.0184(2) 0.9361(2) 0.0363(6) Uani 1.00 1 d
C66 C 0.2508(2) -0.0087(2) 0.9331(2) 0.0344(6) Uani 1.00 1 d
C67 C 0.2058(2) -0.0861(2) 0.8687(2) 0.0368(6) Uani 1.00 1 d
C68 C 0.2390(2) -0.1374(2) 0.8038(2) 0.0346(6) Uani 1.00 1 d
C69 C 0.3271(2) -0.1098(2) 0.8058(2) 0.0357(6) Uani 1.00 1 d
C70 C 0.3727(1) -0.0352(2) 0.8750(2) 0.0354(6) Uani 1.00 1 d
C71 C 0.0400(5) 0.4191(6) 1.0774(6) 0.137(3) Uani 1.00 1 d
C72 C 0.0242(3) 0.3662(3) 0.9771(4) 0.080(1) Uani 1.00 1 d
C73 C -0.1444(5) 0.2255(6) 0.9984(8) 0.123(3) Uani 1.00 1 d
C74 C -0.1313(5) 0.1641(8) 0.922(1) 0.124(3) Uani 1.00 1 d
C75 C 0.0498(5) 0.0998(6) 0.9395(5) 0.123(3) Uani 1.00 1 d
C76 C 0.0539(4) 0.1706(5) 1.0196(5) 0.095(2) Uani 1.00 1 d
C77 C 0.0003(4) 0.3253(5) 1.3177(6) 0.120(2) Uani 1.00 1 d
C78 C -0.0027(3) 0.3916(5) 1.3017(5) 0.099(2) Uani 1.00 1 d
H1 H 0.4510(2) 0.5771(2) 1.2424(2) 0.064(1) Uiso 1.00 1 c
H2 H 0.3638(2) 0.5776(2) 1.2195(2) 0.064(1) Uiso 1.00 1 c
H3 H 0.3946(2) 0.5643(2) 1.3067(2) 0.064(1) Uiso 1.00 1 c
H4 H 0.4596(1) 0.4424(1) 1.2534(2) 0.049(1) Uiso 1.00 1 c
H5 H 0.2823(1) 0.4613(1) 1.0884(2) 0.050(1) Uiso 1.00 1 c
H6 H 0.1921(1) 0.3516(1) 0.9665(2) 0.054(1) Uiso 1.00 1 c
H7 H 0.1809(1) 0.2692(1) 0.9678(2) 0.054(1) Uiso 1.00 1 c
H8 H 0.2887(2) 0.3347(1) 0.7987(2) 0.061(1) Uiso 1.00 1 c
H9 H 0.2939(2) 0.3923(1) 0.9040(2) 0.061(1) Uiso 1.00 1 c
H10 H 0.4392(2) 0.4495(2) 0.8991(2) 0.066(1) Uiso 1.00 1 c
H11 H 0.5660(2) 0.4401(2) 0.9371(3) 0.081(1) Uiso 1.00 1 c
H12 H 0.5853(2) 0.3271(2) 0.9499(3) 0.078(1) Uiso 1.00 1 c
H13 H 0.4750(1) 0.2234(2) 0.9174(2) 0.063(1) Uiso 1.00 1 c
H14 H 0.1331(2) 0.2024(2) 0.7990(2) 0.061(1) Uiso 1.00 1 c
H15 H 0.1424(2) 0.2852(2) 0.7996(2) 0.061(1) Uiso 1.00 1 c
H16 H 0.2074(2) 0.2540(2) 0.6803(2) 0.067(1) Uiso 1.00 1 c
H17 H 0.1320(2) 0.1831(2) 0.6481(2) 0.067(1) Uiso 1.00 1 c
H18 H 0.2880(2) 0.1864(2) 0.5999(3) 0.097(2) Uiso 1.00 1 c
H19 H 0.2949(2) 0.1083(2) 0.6046(3) 0.096(2) Uiso 1.00 1 c
H20 H 0.2261(3) 0.0830(2) 0.4590(2) 0.123(2) Uiso 1.00 1 c
H21 H 0.1618(3) 0.1174(2) 0.5065(2) 0.123(2) Uiso 1.00 1 c
H22 H 0.0620(3) -0.0073(2) 0.4158(2) 0.112(2) Uiso 1.00 1 c
H23 H 0.1256(3) -0.0391(2) 0.3638(2) 0.112(2) Uiso 1.00 1 c
H24 H 0.0252(3) -0.1403(3) 0.3587(3) 0.098(2) Uiso 1.00 1 c
H25 H 0.0511(3) -0.1061(3) 0.4687(3) 0.098(2) Uiso 1.00 1 c
H26 H 0.0804(2) -0.2338(2) 0.2653(2) 0.081(2) Uiso 1.00 1 c
H27 H 0.1470(2) -0.1601(2) 0.2800(2) 0.080(2) Uiso 1.00 1 c
H28 H 0.2380(2) -0.2078(2) 0.3414(2) 0.068(1) Uiso 1.00 1 c
H29 H 0.1933(2) -0.2706(2) 0.2389(2) 0.069(1) Uiso 1.00 1 c
H30 H 0.0825(2) -0.3669(2) 0.2154(2) 0.060(1) Uiso 1.00 1 c
H31 H 0.0975(2) -0.4193(2) 0.2658(2) 0.060(1) Uiso 1.00 1 c
H32 H -0.0623(2) -0.4341(2) 0.1888(2) 0.068(1) Uiso 1.00 1 c
H33 H -0.1717(2) -0.4258(2) 0.2550(3) 0.079(2) Uiso 1.00 1 c
H34 H -0.1544(2) -0.3429(2) 0.4179(3) 0.087(2) Uiso 1.00 1 c
H35 H -0.0281(2) -0.2742(2) 0.5104(2) 0.068(1) Uiso 1.00 1 c
H36 H 0.2437(1) -0.3614(1) 0.2870(2) 0.050(1) Uiso 1.00 1 c
H37 H 0.2753(1) -0.2970(1) 0.3920(2) 0.050(1) Uiso 1.00 1 c
H38 H 0.2244(1) -0.4897(1) 0.2610(2) 0.049(1) Uiso 1.00 1 c
H39 H 0.2012(2) -0.6548(2) 0.3161(3) 0.081(2) Uiso 1.00 1 c
H40 H 0.1702(2) -0.6418(2) 0.2287(3) 0.081(2) Uiso 1.00 1 c
H41 H 0.2604(2) -0.6164(2) 0.2710(3) 0.081(2) Uiso 1.00 1 c
H42 H 0.1869(1) -0.5618(1) 0.4644(2) 0.052(1) Uiso 1.00 1 c
H43 H 0.1595(2) -0.4770(2) 0.6054(2) 0.059(1) Uiso 1.00 1 c
H44 H 0.1336(2) -0.4031(2) 0.6102(2) 0.060(1) Uiso 1.00 1 c
H45 H 0.3489(2) -0.3920(2) 0.7208(2) 0.065(1) Uiso 1.00 1 c
H46 H 0.2952(2) -0.4641(2) 0.6293(2) 0.065(1) Uiso 1.00 1 c
H47 H 0.4116(2) -0.4720(2) 0.5513(2) 0.079(1) Uiso 1.00 1 c
H48 H 0.4870(2) -0.4216(3) 0.4664(3) 0.093(2) Uiso 1.00 1 c
H49 H 0.4860(2) -0.2954(2) 0.4735(2) 0.073(1) Uiso 1.00 1 c
H50 H 0.4013(1) -0.2308(2) 0.5556(2) 0.056(1) Uiso 1.00 1 c
H51 H 0.1853(2) -0.3419(2) 0.7777(2) 0.069(1) Uiso 1.00 1 c
H52 H 0.2083(2) -0.4190(2) 0.7651(2) 0.068(1) Uiso 1.00 1 c
H53 H 0.3327(2) -0.3421(2) 0.8544(2) 0.064(1) Uiso 1.00 1 c
H54 H 0.2713(2) -0.3158(2) 0.9142(2) 0.064(1) Uiso 1.00 1 c
H55 H 0.4230(2) -0.2270(2) 0.9415(2) 0.059(1) Uiso 1.00 1 c
H56 H 0.4139(2) -0.1493(2) 0.9375(2) 0.059(1) Uiso 1.00 1 c
H57 H 0.4215(2) -0.1460(2) 1.0898(2) 0.061(1) Uiso 1.00 1 c
H58 H 0.3386(2) -0.2078(2) 1.0500(2) 0.061(1) Uiso 1.00 1 c
H59 H 0.3002(2) -0.1023(2) 1.1734(2) 0.076(1) Uiso 1.00 1 c
H60 H 0.3845(2) -0.0457(2) 1.1980(2) 0.076(1) Uiso 1.00 1 c
H61 H 0.2904(2) 0.0250(2) 1.2355(3) 0.091(2) Uiso 1.00 1 c
H62 H 0.2505(2) -0.0163(2) 1.1275(3) 0.091(2) Uiso 1.00 1 c
H63 H 0.3911(2) 0.1398(2) 1.2950(2) 0.079(2) Uiso 1.00 1 c
H64 H 0.4477(2) 0.0905(2) 1.2509(2) 0.079(2) Uiso 1.00 1 c
H65 H 0.4706(2) 0.1599(2) 1.1618(2) 0.061(1) Uiso 1.00 1 c
H66 H 0.4938(2) 0.2202(2) 1.2691(2) 0.061(1) Uiso 1.00 1 c
H67 H 0.3972(2) 0.2700(2) 1.3362(2) 0.066(1) Uiso 1.00 1 c
H68 H 0.3608(2) 0.3148(2) 1.2868(2) 0.066(1) Uiso 1.00 1 c
H69 H 0.2808(3) 0.2597(3) 1.4139(3) 0.115(2) Uiso 1.00 1 c
H70 H 0.1493(4) 0.1869(3) 1.3895(4) 0.154(3) Uiso 1.00 1 c
H71 H 0.0753(3) 0.1083(3) 1.2373(4) 0.125(2) Uiso 1.00 1 c
H72 H 0.1362(2) 0.0903(2) 1.1088(3) 0.094(2) Uiso 1.00 1 c
H73 H 0.4851(1) 0.3223(1) 1.2194(2) 0.050(1) Uiso 1.00 1 c
H74 H 0.4587(1) 0.2594(1) 1.1133(2) 0.050(1) Uiso 1.00 1 c
H75 H 0.0603(4) 0.3947(4) 1.1133(4) 0.142(2) Uiso 1.00 1 c
H76 H 0.0761(4) 0.4654(4) 1.0866(4) 0.141(2) Uiso 1.00 1 c
H77 H -0.0084(4) 0.4283(4) 1.0930(4) 0.141(2) Uiso 1.00 1 c
H78 H -0.1272(3) 0.2224(5) 1.0583(7) 0.180(4) Uiso 1.00 1 c
H79 H -0.1135(3) 0.2773(5) 1.0075(7) 0.180(4) Uiso 1.00 1 c
H80 H -0.1982(3) 0.2256(5) 0.9938(7) 0.180(4) Uiso 1.00 1 c
H81 H 0.0124(4) 0.0570(4) 0.9380(4) 0.151(3) Uiso 1.00 1 c
H82 H 0.0349(4) 0.1068(4) 0.8826(4) 0.151(3) Uiso 1.00 1 c
H83 H 0.1006(4) 0.0900(4) 0.9395(4) 0.151(3) Uiso 1.00 1 c
H84 H -0.0514(3) 0.2900(4) 1.3005(5) 0.130(2) Uiso 1.00 1 c
H85 H 0.0320(3) 0.2963(4) 1.2779(5) 0.130(2) Uiso 1.00 1 c
H86 H 0.0234(3) 0.3415(4) 1.3819(5) 0.130(2) Uiso 1.00 1 c

loop_
_atom_site_aniso_label
_atom_site_aniso_U_11
_atom_site_aniso_U_22
_atom_site_aniso_U_33
_atom_site_aniso_U_12
_atom_site_aniso_U_13
_atom_site_aniso_U_23
Zn1 0.0402(2) 0.0268(1) 0.0388(2) 0.0106(1) 0.0097(1) 0.0102(1)
Zn2 0.0400(2) 0.0340(2) 0.0383(2) 0.0128(1) 0.0017(1) 0.0037(1)
Zn3 0.0417(2) 0.0333(2) 0.0349(2) 0.0110(1) 0.0076(1) 0.0065(1)
Zn4 0.0450(2) 0.0310(2) 0.0373(2) 0.0138(1) 0.0114(1) 0.0115(1)
Cl1 0.0384(3) 0.0457(4) 0.0545(4) 0.0102(3) 0.0095(3) 0.0096(3)
Cl2 0.0412(4) 0.0453(4) 0.0614(4) 0.0107(3) 0.0162(3) 0.0177(3)
Cl3 0.0400(3) 0.0493(4) 0.0555(4) 0.0139(3) 0.0176(3) 0.0144(3)
Cl4 0.0381(3) 0.0495(4) 0.0555(4) 0.0158(3) 0.0141(3) 0.0164(3)
Cl5 0.0573(5) 0.0719(6) 0.0966(7) 0.0149(4) 0.0250(5) 0.0495(6)
Cl6 0.0600(5) 0.0686(6) 0.0725(5) 0.0246(4) 0.0204(4) 0.0413(5)
O1 0.043(1) 0.0258(9) 0.0375(9) 0.0106(7) 0.0075(8) 0.0083(7)
O2 0.082(2) 0.045(1) 0.052(1) 0.031(1) 0.023(1) 0.023(1)
O3 0.129(3) 0.055(2) 0.051(1) 0.045(2) 0.010(2) 0.026(1)
O4 0.072(1) 0.047(1) 0.047(1) 0.026(1) -0.002(1) 0.015(1)
O5 0.042(1) 0.038(1) 0.0336(9) 0.0167(8) 0.0034(8) 0.0075(8)
O6 0.060(1) 0.049(1) 0.045(1) 0.015(1) 0.009(1) 0.024(1)
O7 0.076(2) 0.055(1) 0.047(1) 0.031(1) 0.015(1) 0.027(1)
O8 0.079(2) 0.048(1) 0.049(1) 0.029(1) 0.015(1) 0.024(1)
O9 0.040(1) 0.033(1) 0.047(1) 0.0118(8) 0.0116(8) 0.0109(8)
O10 0.042(1) 0.032(1) 0.041(1) 0.0113(8) 0.0115(8) 0.0104(8)
O11 0.0384(9) 0.036(1) 0.043(1) 0.0095(8) 0.0044(8) 0.0055(8)
O12 0.043(1) 0.036(1) 0.0381(9) 0.0142(8) 0.0064(8) 0.0063(8)
O13 0.046(1) 0.034(1) 0.0387(9) 0.0104(8) 0.0072(8) 0.0077(8)
O14 0.042(1) 0.036(1) 0.0360(9) 0.0111(8) 0.0109(8) 0.0086(8)
O15 0.044(1) 0.031(1) 0.0398(9) 0.0113(8) 0.0088(8) 0.0096(8)
O16 0.047(1) 0.033(1) 0.042(1) 0.0159(8) 0.0144(8) 0.0123(8)
O17 0.124(4) 0.140(5) 0.183(6) 0.049(4) -0.045(4) 0.010(4)
O18 0.171(7) 0.170(8) 0.72(3) 0.084(6) 0.12(1) 0.29(1)
O19 0.197(8) 0.49(2) 0.24(1) 0.19(1) 0.143(8) 0.26(1)
O20 0.083(3) 0.128(4) 0.188(6) 0.003(3) 0.016(3) 0.072(4)
O21 0.129(4) 0.100(3) 0.124(4) 0.002(3) 0.018(3) 0.039(3)
O22 0.127(4) 0.151(5) 0.150(5) 0.050(4) -0.047(4) 0.041(4)
O23 0.207(7) 0.181(6) 0.190(6) 0.138(6) 0.127(6) 0.104(5)
O24 0.140(4) 0.127(4) 0.125(3) 0.049(3) 0.068(3) 0.084(3)
N1 0.047(1) 0.035(1) 0.038(1) 0.016(1) 0.005(1) 0.0139(9)
N2 0.043(1) 0.037(1) 0.049(1) 0.011(1) 0.016(1) 0.019(1)
N3 0.052(1) 0.037(1) 0.035(1) 0.014(1) 0.003(1) 0.0097(9)
N4 0.045(1) 0.038(1) 0.057(1) 0.009(1) -0.004(1) 0.015(1)
N5 0.053(1) 0.039(1) 0.036(1) 0.012(1) 0.013(1) 0.012(1)
N6 0.042(1) 0.044(1) 0.037(1) 0.012(1) 0.003(1) 0.011(1)
N7 0.048(1) 0.041(1) 0.042(1) 0.022(1) 0.005(1) 0.012(1)
N8 0.062(2) 0.049(1) 0.057(2) 0.028(1) 0.031(1) 0.029(1)
N9 0.098(3) 0.131(4) 0.068(3) 0.012(3) 0.003(2) 0.031(3)
N10 0.151(8) 0.26(1) 0.165(9) -0.050(9) -0.022(7) 0.16(1)
N11 0.115(4) 0.105(4) 0.113(4) 0.015(3) 0.006(3) 0.013(4)
N12 0.106(5) 0.194(9) 0.26(1) 0.050(5) 0.072(6) 0.153(9)
C1 0.063(2) 0.033(2) 0.056(2) 0.009(1) 0.010(2) 0.008(1)
C2 0.051(2) 0.031(1) 0.048(2) 0.009(1) 0.012(1) 0.009(1)
C3 0.043(1) 0.037(1) 0.044(1) 0.005(1) 0.001(1) 0.011(1)
C4 0.041(1) 0.036(1) 0.042(1) 0.010(1) 0.006(1) 0.010(1)
C5 0.037(1) 0.030(1) 0.034(1) 0.010(1) 0.010(1) 0.009(1)
C6 0.042(1) 0.031(1) 0.039(1) 0.014(1) 0.012(1) 0.011(1)
C7 0.050(2) 0.031(1) 0.041(1) 0.017(1) 0.013(1) 0.009(1)
C8 0.046(1) 0.038(1) 0.049(2) 0.022(1) 0.010(1) 0.015(1)
C9 0.063(2) 0.040(2) 0.050(2) 0.020(1) 0.013(1) 0.024(1)
C10 0.051(2) 0.039(1) 0.040(1) 0.014(1) 0.016(1) 0.016(1)
C11 0.072(2) 0.038(2) 0.066(2) 0.011(1) 0.020(2) 0.022(1)
C12 0.055(2) 0.059(2) 0.080(2) 0.000(2) 0.023(2) 0.025(2)
C13 0.049(2) 0.062(2) 0.081(3) 0.009(2) 0.018(2) 0.028(2)
C14 0.042(2) 0.046(2) 0.066(2) 0.014(1) 0.017(1) 0.019(1)
C15 0.049(2) 0.054(2) 0.044(1) 0.021(1) 0.000(1) 0.017(1)
C16 0.063(2) 0.057(2) 0.045(2) 0.025(2) -0.002(1) 0.016(1)
C17 0.117(4) 0.053(2) 0.077(2) 0.040(2) 0.054(2) 0.038(2)
C18 0.171(5) 0.063(2) 0.052(2) 0.061(3) 0.040(3) 0.034(2)
C19 0.148(5) 0.077(3) 0.052(2) 0.072(3) 0.006(2) 0.024(2)
C20 0.083(3) 0.085(3) 0.062(2) 0.047(2) -0.008(2) 0.018(2)
C21 0.106(3) 0.055(2) 0.048(2) 0.037(2) 0.004(2) 0.020(2)
C22 0.087(3) 0.050(2) 0.049(2) 0.027(2) 0.018(2) 0.021(1)
C23 0.061(2) 0.044(2) 0.043(2) 0.018(1) -0.006(1) 0.007(1)
C24 0.051(2) 0.035(1) 0.057(2) 0.012(1) -0.008(1) 0.017(1)
C25 0.065(2) 0.042(2) 0.067(2) 0.006(2) -0.019(2) 0.020(2)
C26 0.049(2) 0.059(2) 0.088(3) -0.005(2) -0.019(2) 0.037(2)
C27 0.053(2) 0.065(2) 0.106(3) 0.009(2) 0.012(2) 0.047(3)
C28 0.048(2) 0.052(2) 0.072(2) 0.012(1) 0.014(2) 0.026(2)
C29 0.045(1) 0.038(1) 0.040(1) 0.014(1) 0.011(1) 0.010(1)
C30 0.039(1) 0.036(1) 0.038(1) 0.013(1) 0.007(1) 0.009(1)
C31 0.044(1) 0.039(1) 0.043(1) 0.015(1) 0.010(1) 0.010(1)
C32 0.049(2) 0.033(1) 0.046(1) 0.013(1) 0.009(1) 0.006(1)
C33 0.084(3) 0.038(2) 0.071(2) 0.025(2) 0.031(2) 0.013(2)
C34 0.049(2) 0.034(1) 0.051(2) 0.009(1) 0.008(1) 0.012(1)
C35 0.042(1) 0.035(1) 0.043(1) 0.011(1) 0.008(1) 0.012(1)
C36 0.036(1) 0.033(1) 0.036(1) 0.010(1) 0.004(1) 0.007(1)
C37 0.055(2) 0.042(2) 0.048(2) 0.007(1) 0.015(1) 0.017(1)
C38 0.058(2) 0.049(2) 0.051(2) 0.021(1) 0.010(1) 0.023(1)
C39 0.047(2) 0.049(2) 0.035(1) 0.018(1) 0.002(1) 0.010(1)
C40 0.076(2) 0.064(2) 0.062(2) 0.042(2) 0.022(2) 0.021(2)
C41 0.068(2) 0.097(3) 0.065(2) 0.045(2) 0.027(2) 0.021(2)
C42 0.049(2) 0.082(3) 0.048(2) 0.018(2) 0.015(1) 0.024(2)
C43 0.047(2) 0.055(2) 0.042(1) 0.009(1) 0.006(1) 0.016(1)
C44 0.068(2) 0.054(2) 0.047(2) 0.007(2) 0.020(2) 0.023(1)
C45 0.078(2) 0.049(2) 0.039(1) 0.010(2) 0.013(2) 0.019(1)
C46 0.051(2) 0.049(2) 0.051(2) 0.014(1) 0.011(1) 0.024(1)
C47 0.059(2) 0.045(2) 0.044(1) 0.019(1) 0.005(1) 0.021(1)
C48 0.082(2) 0.059(2) 0.051(2) 0.033(2) 0.022(2) 0.032(2)
C49 0.084(3) 0.064(2) 0.068(2) 0.035(2) 0.034(2) 0.040(2)
C50 0.086(2) 0.062(2) 0.051(2) 0.048(2) 0.012(2) 0.024(2)
C51 0.063(2) 0.052(2) 0.044(2) 0.030(2) -0.000(1) 0.014(1)
C52 0.074(2) 0.049(2) 0.036(1) 0.032(2) 0.005(1) 0.010(1)
C53 0.083(2) 0.045(2) 0.049(2) 0.035(2) 0.028(2) 0.025(1)
C54 0.138(5) 0.081(3) 0.059(2) 0.061(3) 0.052(3) 0.043(2)
C55 0.163(6) 0.118(5) 0.130(5) 0.074(5) 0.107(5) 0.094(5)
C56 0.110(4) 0.098(4) 0.097(4) 0.026(3) 0.063(3) 0.054(3)
C57 0.077(3) 0.065(3) 0.091(3) 0.015(2) 0.044(2) 0.037(2)
C58 0.040(1) 0.044(2) 0.045(1) 0.015(1) -0.000(1) 0.010(1)
C59 0.037(1) 0.032(1) 0.031(1) 0.010(1) 0.006(1) 0.016(1)
C60 0.042(1) 0.030(1) 0.032(1) 0.014(1) 0.010(1) 0.015(1)
C61 0.036(1) 0.037(1) 0.034(1) 0.015(1) 0.007(1) 0.014(1)
C62 0.042(1) 0.030(1) 0.031(1) 0.012(1) 0.005(1) 0.013(1)
C63 0.040(1) 0.033(1) 0.032(1) 0.015(1) 0.008(1) 0.013(1)
C64 0.039(1) 0.036(1) 0.033(1) 0.016(1) 0.012(1) 0.012(1)
C65 0.048(1) 0.033(1) 0.030(1) 0.015(1) 0.005(1) 0.015(1)
C66 0.046(1) 0.030(1) 0.032(1) 0.015(1) 0.012(1) 0.015(1)
C67 0.040(1) 0.034(1) 0.037(1) 0.013(1) 0.008(1) 0.015(1)
C68 0.041(1) 0.034(1) 0.030(1) 0.013(1) 0.004(1) 0.014(1)
C69 0.042(1) 0.035(1) 0.032(1) 0.014(1) 0.008(1) 0.015(1)
C70 0.034(1) 0.035(1) 0.034(1) 0.010(1) 0.007(1) 0.013(1)
C71 0.120(6) 0.133(6) 0.100(4) 0.002(5) 0.034(4) 0.009(4)
C72 0.062(2) 0.095(3) 0.065(3) 0.009(2) 0.011(2) 0.025(2)
C73 0.106(5) 0.132(6) 0.184(8) 0.059(5) 0.047(5) 0.106(6)
C74 0.080(4) 0.167(9) 0.157(8) 0.009(5) -0.006(5) 0.122(8)
C75 0.123(5) 0.160(7) 0.094(4) 0.087(5) 0.053(4) 0.034(4)
C76 0.076(3) 0.125(5) 0.086(3) 0.025(3) 0.028(3) 0.046(4)
C77 0.086(4) 0.118(5) 0.125(5) 0.004(3) 0.017(4) 0.038(4)
C78 0.072(3) 0.126(5) 0.121(5) 0.030(3) 0.034(3) 0.070(4)

loop_
_atom_type_symbol
_atom_type_description
_atom_type_scat_dispersion_real
_atom_type_scat_dispersion_imag
_atom_type_scat_source
C C 0.006 0.003
;
International Tables for Crystallography
(1992, Vol. C, Tables 4.2.6.8 and 6.1.1.4)
;
H H 0.000 0.000
;
International Tables for Crystallography
(1992, Vol. C, Table 6.1.1.4)
;
N N 0.011 0.006
;
International Tables for Crystallography
(1992, Vol. C, Tables 4.2.6.8 and 6.1.1.4)
;
O O 0.017 0.010
;
International Tables for Crystallography
(1992, Vol. C, Tables 4.2.6.8 and 6.1.1.4)
;
Cl Cl 0.174 0.200
;
International Tables for Crystallography
(1992, Vol. C, Tables 4.2.6.8 and 6.1.1.4)
;
Zn Zn 0.231 1.608
;
International Tables for Crystallography
(1992, Vol. C, Tables 4.2.6.8 and 6.1.1.4)
;

loop_
_geom_angle_atom_site_label_1
_geom_angle_atom_site_label_2
_geom_angle_atom_site_label_3
_geom_angle
_geom_angle_publ_flag
O1 Zn1 O9 120.07(8) yes
O1 Zn1 O10 99.98(8) yes
O9 Zn1 O10 79.45(8) yes
O1 Zn1 N1 97.41(8) yes
O9 Zn1 N1 142.30(9) yes
O10 Zn1 N1 99.13(9) yes
O1 Zn1 N2 95.55(9) yes
O9 Zn1 N2 90.47(9) yes
O10 Zn1 N2 164.23(9) yes
N1 Zn1 N2 81.4(1) yes
O5 Zn2 O11 110.73(8) yes
O5 Zn2 O12 87.52(8) yes
O11 Zn2 O12 79.34(8) yes
O5 Zn2 N3 96.79(9) yes
O11 Zn2 N3 152.46(9) yes
O12 Zn2 N3 101.50(9) yes
O5 Zn2 N4 108.9(1) yes
O11 Zn2 N4 90.1(1) yes
O12 Zn2 N4 162.91(9) yes
N3 Zn2 N4 81.76(11) yes
O5 Zn3 O13 96.51(8) yes
O5 Zn3 O14 132.46(9) yes
O13 Zn3 O14 80.06(8) yes
O5 Zn3 N5 96.57(9) yes
O13 Zn3 N5 102.73(9) yes
O14 Zn3 N5 130.65(9) yes
O5 Zn3 N6 92.84(9) yes
O13 Zn3 N6 168.86(9) yes
O14 Zn3 N6 89.17(9) yes
N5 Zn3 N6 82.1(1) yes
O1 Zn4 O15 92.97(8) yes
O1 Zn4 O16 106.30(8) yes
O15 Zn4 O16 80.01(8) yes
O1 Zn4 N7 96.17(9) yes
O15 Zn4 N7 96.98(9) yes
O16 Zn4 N7 157.43(9) yes
O1 Zn4 N8 111.62(9) yes
O15 Zn4 N8 155.41(9) yes
O16 Zn4 N8 92.1(1) yes
N7 Zn4 N8 81.36(12) yes
O17 Cl5 O18 117.0(9) yes
O17 Cl5 O19 101.1(5) yes
O18 Cl5 O19 119.3(10) yes
O17 Cl5 O20 103.0(5) yes
O18 Cl5 O20 108.1(5) yes
O19 Cl5 O20 106.8(8) yes
O21 Cl6 O22 102.8(4) yes
O21 Cl6 O23 106.7(5) yes
O22 Cl6 O23 109.7(5) yes
O21 Cl6 O24 105.2(3) yes
O22 Cl6 O24 118.3(5) yes
O23 Cl6 O24 112.8(4) yes
Zn1 O1 Zn4 126.59(9) yes
Zn1 O1 C5 112.36(17) yes
Zn4 O1 C5 119.37(17) yes
C16 O2 C17 113.2(3) yes
C18 O3 C19 112.9(3) yes
C20 O4 C21 112.6(3) yes
Zn2 O5 Zn3 125.9(1) yes
Zn2 O5 C36 118.74(16) yes
Zn3 O5 C36 113.14(16) yes
C45 O6 C46 112.7(3) yes
C47 O7 C48 110.8(2) yes
C49 O8 C50 114.6(3) yes
Zn1 O9 C59 113.93(17) yes
Zn1 O10 C60 113.09(18) yes
Zn2 O11 C62 114.48(18) yes
Zn2 O12 C63 113.66(18) yes
Zn3 O13 C68 113.76(18) yes
Zn3 O14 C69 114.36(18) yes
Zn4 O15 C65 113.31(19) yes
Zn4 O16 C66 113.65(18) yes
Zn1 N1 C8 104.08(16) yes
Zn1 N1 C9 109.55(18) yes
C8 N1 C9 110.9(2) yes
Zn1 N1 C15 111.76(18) yes
C8 N1 C15 108.1(2) yes
C9 N1 C15 112.1(2) yes
Zn1 N2 C10 115.8(2) yes
Zn1 N2 C14 124.2(2) yes
C10 N2 C14 119.8(3) yes
Zn2 N3 C22 109.60(19) yes
Zn2 N3 C23 109.5(2) yes
C22 N3 C23 111.8(3) yes
Zn2 N3 C29 105.75(17) yes
C22 N3 C29 107.9(3) yes
C23 N3 C29 112.0(2) yes
Zn2 N4 C24 114.2(2) yes
Zn2 N4 C28 126.0(2) yes
C24 N4 C28 119.4(3) yes
Zn3 N5 C37 104.17(19) yes
Zn3 N5 C38 108.1(2) yes
C37 N5 C38 109.1(2) yes
Zn3 N5 C44 115.6(2) yes
C37 N5 C44 106.7(3) yes
C38 N5 C44 112.6(3) yes
Zn3 N6 C39 114.0(2) yes
Zn3 N6 C43 125.2(2) yes
C39 N6 C43 120.1(3) yes
Zn4 N7 C51 108.10(19) yes
Zn4 N7 C52 108.8(2) yes
C51 N7 C52 110.7(3) yes
Zn4 N7 C58 105.80(18) yes
C51 N7 C58 110.0(3) yes
C52 N7 C58 113.2(3) yes
Zn4 N8 C53 114.6(2) yes
Zn4 N8 C57 124.7(3) yes
C53 N8 C57 119.4(3) yes
C1 C2 C3 121.2(3) yes
C1 C2 C7 120.9(3) yes
C3 C2 C7 117.9(3) yes
C2 C3 C4 121.4(3) yes
C3 C4 C5 119.5(3) yes
C3 C4 C58 118.7(3) yes
C5 C4 C58 121.7(3) yes
O1 C5 C4 121.0(2) yes
O1 C5 C6 119.2(2) yes
C4 C5 C6 119.9(2) yes
C5 C6 C7 119.0(3) yes
C5 C6 C8 121.2(2) yes
C7 C6 C8 119.8(3) yes
C2 C7 C6 122.2(3) yes
N1 C8 C6 113.5(2) yes
N1 C9 C10 113.1(2) yes
N2 C10 C9 117.4(3) yes
N2 C10 C11 121.6(3) yes
C9 C10 C11 120.9(3) yes
C10 C11 C12 117.7(3) yes
C11 C12 C13 120.9(4) yes
C12 C13 C14 117.3(4) yes
N2 C14 C13 122.6(3) yes
N1 C15 C16 115.0(3) yes
O2 C16 C15 108.6(3) yes
O2 C17 C18 116.2(4) yes
O3 C18 C17 110.8(3) yes
O3 C19 C20 110.2(3) yes
O4 C20 C19 114.0(5) yes
O4 C21 C22 107.2(3) yes
N3 C22 C21 112.8(4) yes
N3 C23 C24 113.7(3) yes
N4 C24 C23 118.2(3) yes
N4 C24 C25 121.0(4) yes
C23 C24 C25 120.8(3) yes
C24 C25 C26 119.3(4) yes
C25 C26 C27 119.0(3) yes
C26 C27 C28 119.6(4) yes
N4 C28 C27 121.7(4) yes
N3 C29 C30 113.3(3) yes
C29 C30 C31 118.9(3) yes
C29 C30 C36 121.4(3) yes
C31 C30 C36 119.5(3) yes
C30 C31 C32 121.6(3) yes
C31 C32 C33 119.3(3) yes
C31 C32 C34 118.5(3) yes
C33 C32 C34 122.1(3) yes
C32 C34 C35 121.9(3) yes
C34 C35 C36 119.4(3) yes
C34 C35 C37 121.1(3) yes
C36 C35 C37 119.5(3) yes
O5 C36 C30 121.7(3) yes
O5 C36 C35 119.3(3) yes
C30 C36 C35 119.0(3) yes
N5 C37 C35 114.0(3) yes
N5 C38 C39 113.2(3) yes
N6 C39 C38 117.9(3) yes
N6 C39 C40 120.7(3) yes
C38 C39 C40 121.3(3) yes
C39 C40 C41 118.5(4) yes
C40 C41 C42 120.1(4) yes
C41 C42 C43 118.4(4) yes
N6 C43 C42 122.2(4) yes
N5 C44 C45 116.7(3) yes
O6 C45 C44 110.3(3) yes
O6 C46 C47 115.4(3) yes
O7 C47 C46 109.5(3) yes
O7 C48 C49 108.1(3) yes
O8 C49 C48 112.9(3) yes
O8 C50 C51 106.6(3) yes
N7 C51 C50 114.1(3) yes
N7 C52 C53 113.6(3) yes
N8 C53 C52 116.9(3) yes
N8 C53 C54 122.4(4) yes
C52 C53 C54 120.6(4) yes
C53 C54 C55 116.4(5) yes
C54 C55 C56 121.6(4) yes
C55 C56 C57 117.9(6) yes
N8 C57 C56 122.2(5) yes
N7 C58 C4 113.9(3) yes
O9 C59 C60 116.0(2) yes
O9 C59 C64 124.9(2) yes
C60 C59 C64 119.1(2) yes
O10 C60 C59 115.8(2) yes
O10 C60 C61 124.6(2) yes
C59 C60 C61 119.6(2) yes
Cl4 C61 C60 119.9(2) yes
Cl4 C61 C62 119.3(2) yes
C60 C61 C62 120.8(2) yes
O11 C62 C61 124.3(3) yes
O11 C62 C63 116.7(2) yes
C61 C62 C63 119.0(2) yes
O12 C63 C62 115.4(2) yes
O12 C63 C64 124.9(2) yes
C62 C63 C64 119.7(2) yes
Cl3 C64 C59 118.9(2) yes
Cl3 C64 C63 119.8(2) yes
C59 C64 C63 121.3(2) yes
O15 C65 C66 116.0(2) yes
O15 C65 C70 124.9(3) yes
C66 C65 C70 119.2(2) yes
O16 C66 C65 116.8(2) yes
O16 C66 C67 123.3(3) yes
C65 C66 C67 119.9(2) yes
Cl2 C67 C66 119.6(2) yes
Cl2 C67 C68 119.6(2) yes
C66 C67 C68 120.8(3) yes
O13 C68 C67 124.8(3) yes
O13 C68 C69 115.9(2) yes
C67 C68 C69 119.3(2) yes
O14 C69 C68 115.5(2) yes
O14 C69 C70 125.1(3) yes
C68 C69 C70 119.3(2) yes
Cl1 C70 C65 118.7(2) yes
Cl1 C70 C69 120.1(2) yes
C65 C70 C69 121.1(3) yes
N9 C72 C71 175.8(8) yes
N10 C74 C73 177.0(10) yes
N11 C76 C75 177.9(8) yes
N12 C78 C77 178.7(10) yes

loop_
_geom_bond_atom_site_label_1
_geom_bond_atom_site_label_2
_geom_bond_distance
_geom_bond_publ_flag
Zn1 O1 2.032(2) yes
Zn1 O9 2.0380(19) yes
Zn1 O10 2.053(2) yes
Zn1 N1 2.122(2) yes
Zn1 N2 2.063(3) yes
Zn2 O5 2.0250(19) yes
Zn2 O11 2.037(2) yes
Zn2 O12 2.088(2) yes
Zn2 N3 2.115(3) yes
Zn2 N4 2.085(3) yes
Zn3 O5 2.0415(18) yes
Zn3 O13 2.040(2) yes
Zn3 O14 2.039(2) yes
Zn3 N5 2.124(3) yes
Zn3 N6 2.073(3) yes
Zn4 O1 2.013(2) yes
Zn4 O15 2.056(2) yes
Zn4 O16 2.031(2) yes
Zn4 N7 2.129(3) yes
Zn4 N8 2.084(3) yes
Cl1 C70 1.720(3) yes
Cl2 C67 1.721(3) yes
Cl3 C64 1.717(3) yes
Cl4 C61 1.714(3) yes
Cl5 O17 1.484(7) yes
Cl5 O18 1.327(8) yes
Cl5 O19 1.380(9) yes
Cl5 O20 1.373(5) yes
Cl6 O21 1.480(5) yes
Cl6 O22 1.388(5) yes
Cl6 O23 1.390(5) yes
Cl6 O24 1.405(4) yes
O1 C5 1.354(3) yes
O2 C16 1.417(4) yes
O2 C17 1.416(5) yes
O3 C18 1.419(6) yes
O3 C19 1.418(6) yes
O4 C20 1.412(5) yes
O4 C21 1.440(5) yes
O5 C36 1.346(3) yes
O6 C45 1.403(4) yes
O6 C46 1.420(4) yes
O7 C47 1.404(4) yes
O7 C48 1.423(4) yes
O8 C49 1.417(5) yes
O8 C50 1.435(5) yes
O9 C59 1.238(3) yes
O10 C60 1.249(3) yes
O11 C62 1.245(4) yes
O12 C63 1.247(3) yes
O13 C68 1.261(3) yes
O14 C69 1.252(3) yes
O15 C65 1.251(3) yes
O16 C66 1.253(3) yes
N1 C8 1.493(4) yes
N1 C9 1.473(4) yes
N1 C15 1.496(4) yes
N2 C10 1.317(4) yes
N2 C14 1.347(4) yes
N3 C22 1.493(5) yes
N3 C23 1.483(4) yes
N3 C29 1.489(4) yes
N4 C24 1.335(5) yes
N4 C28 1.336(5) yes
N5 C37 1.497(4) yes
N5 C38 1.479(4) yes
N5 C44 1.482(4) yes
N6 C39 1.321(4) yes
N6 C43 1.340(5) yes
N7 C51 1.477(4) yes
N7 C52 1.467(4) yes
N7 C58 1.487(5) yes
N8 C53 1.315(5) yes
N8 C57 1.353(6) yes
N9 C72 1.099(7) yes
N10 C74 1.198(18) yes
N11 C76 1.141(9) yes
N12 C78 1.14(1) yes
C1 C2 1.503(4) yes
C2 C3 1.378(5) yes
C2 C7 1.390(5) yes
C3 C4 1.409(4) yes
C4 C5 1.392(4) yes
C4 C58 1.497(4) yes
C5 C6 1.394(4) yes
C6 C7 1.397(4) yes
C6 C8 1.494(4) yes
C9 C10 1.515(5) yes
C10 C11 1.385(5) yes
C11 C12 1.389(6) yes
C12 C13 1.369(7) yes
C13 C14 1.368(5) yes
C15 C16 1.507(5) yes
C17 C18 1.481(8) yes
C19 C20 1.473(9) yes
C21 C22 1.500(6) yes
C23 C24 1.490(6) yes
C24 C25 1.392(5) yes
C25 C26 1.366(7) yes
C26 C27 1.369(8) yes
C27 C28 1.372(6) yes
C29 C30 1.501(5) yes
C30 C31 1.388(4) yes
C30 C36 1.405(4) yes
C31 C32 1.392(5) yes
C32 C33 1.511(4) yes
C32 C34 1.374(5) yes
C34 C35 1.392(4) yes
C35 C36 1.411(5) yes
C35 C37 1.491(5) yes
C38 C39 1.499(5) yes
C39 C40 1.409(5) yes
C40 C41 1.368(7) yes
C41 C42 1.375(7) yes
C42 C43 1.369(5) yes
C44 C45 1.514(5) yes
C46 C47 1.500(5) yes
C48 C49 1.510(5) yes
C50 C51 1.488(6) yes
C52 C53 1.503(6) yes
C53 C54 1.396(6) yes
C54 C55 1.400(11) yes
C55 C56 1.353(11) yes
C56 C57 1.371(7) yes
C59 C60 1.528(4) yes
C59 C64 1.400(4) yes
C60 C61 1.397(4) yes
C61 C62 1.392(4) yes
C62 C63 1.538(4) yes
C63 C64 1.381(4) yes
C65 C66 1.515(4) yes
C65 C70 1.396(4) yes
C66 C67 1.398(4) yes
C67 C68 1.386(4) yes
C68 C69 1.534(4) yes
C69 C70 1.388(4) yes
C71 C72 1.441(9) yes
C73 C74 1.382(17) yes
C75 C76 1.407(11) yes
C77 C78 1.398(12) yes

loop_
_geom_contact_atom_site_label_1
_geom_contact_atom_site_label_2
_geom_contact_site_symmetry_2
_geom_contact_distance
_geom_contact_publ_flag
Zn1 O1 . 2.032(2) yes
Zn1 O2 . 2.834(2) yes
Zn1 O9 . 2.0380(19) yes
Zn1 O10 . 2.053(2) yes
Zn1 O15 . 3.576(2) yes
Zn1 N1 . 2.122(2) yes
Zn1 N2 . 2.063(3) yes
Zn1 C5 . 2.838(3) yes
Zn1 C6 . 3.178(3) yes
Zn1 C8 . 2.876(3) yes
Zn1 C9 . 2.960(3) yes
Zn1 C10 . 2.890(3) yes
Zn1 C14 . 3.033(3) yes
Zn1 C15 . 3.016(3) yes
Zn1 C16 . 3.502(3) yes
Zn1 C59 . 2.781(3) yes
Zn1 C60 . 2.790(3) yes
Zn2 O4 . 2.539(2) yes
Zn2 O5 . 2.0250(19) yes
Zn2 O11 . 2.037(2) yes
Zn2 O12 . 2.088(2) yes
Zn2 N3 . 2.115(3) yes
Zn2 N4 . 2.085(3) yes
Zn2 C21 . 3.256(4) yes
Zn2 C22 . 2.970(4) yes
Zn2 C23 . 2.961(3) yes
Zn2 C24 . 2.901(3) yes
Zn2 C28 . 3.067(4) yes
Zn2 C29 . 2.898(3) yes
Zn2 C30 . 3.262(3) yes
Zn2 C36 . 2.921(3) yes
Zn2 C62 . 2.794(3) yes
Zn2 C63 . 2.829(3) yes
Zn3 O5 . 2.0415(18) yes
Zn3 O6 . 3.079(2) yes
Zn3 O12 . 3.352(2) yes
Zn3 O13 . 2.040(2) yes
Zn3 O14 . 2.039(2) yes
Zn3 N5 . 2.124(3) yes
Zn3 N6 . 2.073(3) yes
Zn3 C35 . 3.204(3) yes
Zn3 C36 . 2.853(3) yes
Zn3 C37 . 2.883(3) yes
Zn3 C38 . 2.942(3) yes
Zn3 C39 . 2.875(3) yes
Zn3 C43 . 3.049(3) yes
Zn3 C44 . 3.071(4) yes
Zn3 C68 . 2.797(3) yes
Zn3 C69 . 2.798(3) yes
Zn4 O1 . 2.013(2) yes
Zn4 O8 . 2.543(2) yes
Zn4 O15 . 2.056(2) yes
Zn4 O16 . 2.031(2) yes
Zn4 N7 . 2.129(3) yes
Zn4 N8 . 2.084(3) yes
Zn4 C4 . 3.266(3) yes
Zn4 C5 . 2.926(3) yes
Zn4 C49 . 3.579(4) yes
Zn4 C50 . 3.277(3) yes
Zn4 C51 . 2.944(3) yes
Zn4 C52 . 2.949(3) yes
Zn4 C53 . 2.890(3) yes
Zn4 C57 . 3.063(4) yes
Zn4 C58 . 2.910(3) yes
Zn4 C65 . 2.798(3) yes
Zn4 C66 . 2.782(3) yes
Cl1 O7 2_657 3.360(3) yes
Cl1 O14 . 3.008(2) yes
Cl1 O15 . 2.979(2) yes
Cl1 C47 2_657 3.455(4) yes
Cl1 C50 2_657 3.465(4) yes
Cl1 C65 . 2.686(3) yes
Cl1 C69 . 2.698(3) yes
Cl1 C70 . 1.720(3) yes
Cl2 O13 . 2.990(2) yes
Cl2 O16 . 2.970(2) yes
Cl2 N11 2_557 3.537(8) yes
Cl2 C66 . 2.700(3) yes
Cl2 C67 . 1.721(3) yes
Cl2 C68 . 2.690(3) yes
Cl3 O9 . 2.980(2) yes
Cl3 O12 . 2.985(2) yes
Cl3 O14 . 3.529(2) yes
Cl3 C59 . 2.690(3) yes
Cl3 C63 . 2.685(3) yes
Cl3 C64 . 1.717(3) yes
Cl4 O10 . 2.998(2) yes
Cl4 O11 . 2.972(2) yes
Cl4 C60 . 2.698(3) yes
Cl4 C61 . 1.714(3) yes
Cl4 C62 . 2.685(3) yes
Cl4 C75 . 3.579(7) yes
Cl5 O17 . 1.484(7) yes
Cl5 O18 . 1.327(8) yes
Cl5 O19 . 1.380(9) yes
Cl5 O20 . 1.373(5) yes
Cl6 O21 . 1.480(5) yes
Cl6 O22 . 1.388(5) yes
Cl6 O23 . 1.390(5) yes
Cl6 O24 . 1.405(4) yes
O1 O9 . 3.526(3) yes
O1 O10 . 3.128(3) yes
O1 O15 . 2.951(3) yes
O1 O16 . 3.236(3) yes
O1 N1 . 3.121(3) yes
O1 N2 . 3.032(3) yes
O1 N7 . 3.083(3) yes
O1 N8 . 3.389(3) yes
O1 C4 . 2.390(3) yes
O1 C5 . 1.354(3) yes
O1 C6 . 2.370(3) yes
O1 C8 . 2.829(3) yes
O1 C58 . 2.877(3) yes
O2 O3 . 2.957(4) yes
O2 O9 . 3.074(3) yes
O2 O10 . 2.901(3) yes
O2 N1 . 2.832(3) yes
O2 C9 . 3.302(4) yes
O2 C15 . 2.375(4) yes
O2 C16 . 1.417(4) yes
O2 C17 . 1.416(5) yes
O2 C18 . 2.459(5) yes
O2 C59 . 3.062(3) yes
O2 C60 . 2.953(4) yes
O3 O4 . 2.913(4) yes
O3 C17 . 2.388(6) yes
O3 C18 . 1.419(6) yes
O3 C19 . 1.418(6) yes
O3 C20 . 2.372(6) yes
O3 C61 . 3.482(4) yes
O3 C62 . 3.478(4) yes
O3 C63 . 3.569(3) yes
O4 O11 . 2.912(3) yes
O4 O12 . 2.985(3) yes
O4 N3 . 2.852(3) yes
O4 N4 . 3.144(4) yes
O4 C19 . 2.420(5) yes
O4 C20 . 1.412(5) yes
O4 C21 . 1.440(5) yes
O4 C22 . 2.367(4) yes
O4 C23 . 3.558(4) yes
O4 C24 . 3.514(4) yes
O4 C62 . 3.193(3) yes
O4 C63 . 3.279(3) yes
O5 O11 . 3.343(3) yes
O5 O12 . 2.845(3) yes
O5 O13 . 3.045(3) yes
O5 N3 . 3.096(3) yes
O5 N4 . 3.343(3) yes
O5 N5 . 3.110(3) yes
O5 N6 . 2.981(3) yes
O5 C29 . 2.898(4) yes
O5 C30 . 2.402(3) yes
O5 C35 . 2.379(4) yes
O5 C36 . 1.346(3) yes
O5 C37 . 2.806(4) yes
O5 C43 . 3.574(4) yes
O6 O7 . 3.007(3) yes
O6 O13 . 3.114(3) yes
O6 O14 . 3.003(3) yes
O6 N5 . 2.950(3) yes
O6 C38 . 3.502(4) yes
O6 C44 . 2.394(4) yes
O6 C45 . 1.403(4) yes
O6 C46 . 1.420(4) yes
O6 C47 . 2.469(4) yes
O6 C68 . 3.083(3) yes
O6 C69 . 3.021(3) yes
O7 O8 . 2.897(3) yes
O7 C46 . 2.372(4) yes
O7 C47 . 1.404(4) yes
O7 C48 . 1.423(4) yes
O7 C49 . 2.376(5) yes
O7 C65 . 3.583(3) yes
O7 C73 2_557 3.496(9) yes
O8 O15 . 2.878(3) yes
O8 O16 . 3.070(3) yes
O8 N7 . 2.834(4) yes
O8 N8 . 2.975(3) yes
O8 C48 . 2.439(4) yes
O8 C49 . 1.417(5) yes
O8 C50 . 1.435(5) yes
O8 C51 . 2.345(5) yes
O8 C52 . 3.426(4) yes
O8 C53 . 3.249(4) yes
O8 C65 . 3.222(3) yes
O8 C66 . 3.329(4) yes
O9 O10 . 2.614(3) yes
O9 O15 . 3.269(3) yes
O9 N2 . 2.912(3) yes
O9 C14 . 3.203(4) yes
O9 C17 . 3.556(5) yes
O9 C59 . 1.238(3) yes
O9 C60 . 2.351(3) yes
O9 C63 . 3.578(3) yes
O9 C64 . 2.341(3) yes
O9 C65 . 3.237(3) yes
O9 C70 . 3.480(3) yes
O10 O16 . 3.269(3) yes
O10 N1 . 3.178(3) yes
O10 C15 . 3.171(4) yes
O10 C16 . 3.553(4) yes
O10 C59 . 2.357(3) yes
O10 C60 . 1.249(3) yes
O10 C61 . 2.344(3) yes
O10 C62 . 3.588(3) yes
O10 C66 . 3.383(3) yes
O10 C75 . 3.347(7) yes
O11 O12 . 2.634(3) yes
O11 O13 . 3.290(3) yes
O11 N4 . 2.916(3) yes
O11 C20 . 3.257(6) yes
O11 C28 . 3.061(4) yes
O11 C60 . 3.581(3) yes
O11 C61 . 2.333(3) yes
O11 C62 . 1.245(4) yes
O11 C63 . 2.374(3) yes
O12 O14 . 3.442(3) yes
O12 N3 . 3.255(3) yes
O12 C22 . 3.417(4) yes
O12 C29 . 3.530(3) yes
O12 C59 . 3.590(3) yes
O12 C62 . 2.359(3) yes
O12 C63 . 1.247(3) yes
O12 C64 . 2.331(3) yes
O13 O14 . 2.623(3) yes
O13 N5 . 3.253(3) yes
O13 C44 . 3.387(5) yes
O13 C62 . 3.324(3) yes
O13 C63 . 3.516(3) yes
O13 C66 . 3.599(3) yes
O13 C67 . 2.346(3) yes
O13 C68 . 1.261(3) yes
O13 C69 . 2.373(3) yes
O14 N6 . 2.887(3) yes
O14 C43 . 3.315(4) yes
O14 C46 . 3.525(4) yes
O14 C63 . 3.450(3) yes
O14 C64 . 3.450(3) yes
O14 C65 . 3.594(3) yes
O14 C68 . 2.361(3) yes
O14 C69 . 1.252(3) yes
O14 C70 . 2.344(3) yes
O15 O16 . 2.627(3) yes
O15 N7 . 3.134(3) yes
O15 C51 . 3.188(4) yes
O15 C58 . 3.494(4) yes
O15 C65 . 1.251(3) yes
O15 C66 . 2.350(3) yes
O15 C69 . 3.590(3) yes
O15 C70 . 2.348(3) yes
O16 N8 . 2.963(3) yes
O16 C49 . 3.419(4) yes
O16 C57 . 3.086(5) yes
O16 C65 . 2.361(3) yes
O16 C66 . 1.253(3) yes
O16 C67 . 2.335(3) yes
O16 C68 . 3.581(3) yes
O16 C75 . 3.592(7) yes
O17 O18 . 2.398(12) yes
O17 O19 . 2.213(14) yes
O17 O20 . 2.237(8) yes
O17 C27 2_546 3.505(11) yes
O17 C34 . 3.524(8) yes
O17 C38 . 3.550(8) yes
O17 C54 1_544 3.220(9) yes
O18 O19 . 2.34(2) yes
O18 O20 . 2.19(1) yes
O19 O20 . 2.210(11) yes
O19 C9 1_545 3.293(9) yes
O19 C26 2_546 3.45(1) yes
O19 C27 2_546 3.560(13) yes
O20 C3 2_657 3.400(6) yes
O20 C38 . 3.530(7) yes
O20 C40 . 3.313(8) yes
O20 C41 2_646 3.425(8) yes
O21 O22 . 2.243(8) yes
O21 O23 . 2.304(9) yes
O21 O24 . 2.293(7) yes
O21 C45 . 3.538(7) yes
O21 C73 2_557 3.595(9) yes
O22 O23 . 2.272(8) yes
O22 O24 . 2.398(8) yes
O22 C25 2_546 3.507(8) yes
O22 C71 2_557 3.438(11) yes
O23 O24 . 2.328(7) yes
O24 C7 1_545 3.500(6) yes
O24 C23 1_556 3.567(6) yes
O24 C29 1_556 3.561(6) yes
O24 C71 1_545 3.323(11) yes
N1 N2 . 2.730(4) yes
N1 C5 . 3.159(4) yes
N1 C6 . 2.497(4) yes
N1 C7 . 3.491(4) yes
N1 C8 . 1.493(4) yes
N1 C9 . 1.473(4) yes
N1 C10 . 2.493(4) yes
N1 C15 . 1.496(4) yes
N1 C16 . 2.533(4) yes
N2 C5 . 3.073(4) yes
N2 C6 . 3.330(4) yes
N2 C8 . 3.565(4) yes
N2 C9 . 2.422(4) yes
N2 C10 . 1.317(4) yes
N2 C11 . 2.359(4) yes
N2 C12 . 2.724(5) yes
N2 C13 . 2.381(5) yes
N2 C14 . 1.347(4) yes
N3 N4 . 2.748(4) yes
N3 C21 . 2.492(4) yes
N3 C22 . 1.493(5) yes
N3 C23 . 1.483(4) yes
N3 C24 . 2.489(4) yes
N3 C29 . 1.489(4) yes
N3 C30 . 2.497(4) yes
N3 C31 . 3.544(4) yes
N3 C36 . 3.141(4) yes
N4 C21 . 3.580(6) yes
N4 C23 . 2.425(5) yes
N4 C24 . 1.335(5) yes
N4 C25 . 2.374(4) yes
N4 C26 . 2.750(4) yes
N4 C27 . 2.365(5) yes
N4 C28 . 1.336(5) yes
N5 N6 . 2.757(4) yes
N5 C34 . 3.504(4) yes
N5 C35 . 2.506(4) yes
N5 C36 . 3.166(4) yes
N5 C37 . 1.497(4) yes
N5 C38 . 1.479(4) yes
N5 C39 . 2.486(4) yes
N5 C44 . 1.482(4) yes
N5 C45 . 2.551(4) yes
N6 C35 . 3.281(4) yes
N6 C36 . 3.009(4) yes
N6 C37 . 3.547(4) yes
N6 C38 . 2.417(5) yes
N6 C39 . 1.321(4) yes
N6 C40 . 2.374(4) yes
N6 C41 . 2.737(5) yes
N6 C42 . 2.371(4) yes
N6 C43 . 1.340(5) yes
N7 N8 . 2.747(4) yes
N7 C3 . 3.561(4) yes
N7 C4 . 2.500(4) yes
N7 C5 . 3.143(4) yes
N7 C50 . 2.488(4) yes
N7 C51 . 1.477(4) yes
N7 C52 . 1.467(4) yes
N7 C53 . 2.485(5) yes
N7 C58 . 1.487(5) yes
N8 C49 . 3.466(5) yes
N8 C50 . 3.501(4) yes
N8 C52 . 2.404(5) yes
N8 C53 . 1.315(5) yes
N8 C54 . 2.376(5) yes
N8 C55 . 2.726(6) yes
N8 C56 . 2.385(6) yes
N8 C57 . 1.353(6) yes
N9 C21 2_556 3.457(7) yes
N9 C25 2_556 3.463(7) yes
N9 C71 . 2.538(9) yes
N9 C72 . 1.099(7) yes
N10 C21 2_556 3.476(9) yes
N10 C49 2_557 3.277(11) yes
N10 C73 . 2.58(2) yes
N10 C74 . 1.198(18) yes
N10 C75 . 3.291(15) yes
N10 C76 . 3.491(11) yes
N11 C57 . 3.50(1) yes
N11 C74 . 3.59(1) yes
N11 C75 . 2.55(1) yes
N11 C76 . 1.141(9) yes
N12 C24 1_566 3.486(11) yes
N12 C25 1_566 3.427(11) yes
N12 C71 . 3.341(14) yes
N12 C77 . 2.533(15) yes
N12 C78 . 1.14(1) yes
C1 C2 . 1.503(4) yes
C1 C3 . 2.510(4) yes
C1 C7 . 2.518(4) yes
C1 C12 2_667 3.493(6) yes
C2 C3 . 1.378(5) yes
C2 C4 . 2.431(4) yes
C2 C5 . 2.814(4) yes
C2 C6 . 2.440(4) yes
C2 C7 . 1.390(5) yes
C3 C4 . 1.409(4) yes
C3 C5 . 2.420(4) yes
C3 C6 . 2.780(4) yes
C3 C7 . 2.371(4) yes
C3 C58 . 2.500(4) yes
C4 C5 . 1.392(4) yes
C4 C6 . 2.411(4) yes
C4 C7 . 2.764(4) yes
C4 C52 . 2.959(5) yes
C4 C58 . 1.497(4) yes
C5 C6 . 1.394(4) yes
C5 C7 . 2.405(4) yes
C5 C8 . 2.516(4) yes
C5 C10 . 3.447(4) yes
C5 C58 . 2.523(4) yes
C6 C7 . 1.397(4) yes
C6 C8 . 1.494(4) yes
C6 C9 . 2.927(4) yes
C6 C10 . 3.186(4) yes
C7 C8 . 2.501(4) yes
C7 C9 . 3.441(4) yes
C8 C9 . 2.443(5) yes
C8 C10 . 3.326(5) yes
C8 C15 . 2.421(4) yes
C9 C10 . 1.515(5) yes
C9 C11 . 2.524(5) yes
C9 C15 . 2.463(5) yes
C9 C16 . 2.971(5) yes
C10 C11 . 1.385(5) yes
C10 C12 . 2.375(5) yes
C10 C13 . 2.738(5) yes
C10 C14 . 2.305(5) yes
C11 C12 . 1.389(6) yes
C11 C12 2_667 3.522(6) yes
C11 C13 . 2.400(6) yes
C11 C14 . 2.712(5) yes
C12 C13 . 1.369(7) yes
C12 C14 . 2.339(6) yes
C13 C14 . 1.368(5) yes
C15 C16 . 1.507(5) yes
C16 C17 . 2.365(5) yes
C16 C18 . 2.984(5) yes
C17 C18 . 1.481(8) yes
C17 C59 . 3.449(5) yes
C18 C19 . 2.365(9) yes
C19 C20 . 1.473(9) yes
C19 C21 . 3.108(6) yes
C20 C21 . 2.373(6) yes
C20 C62 . 3.456(5) yes
C21 C22 . 1.500(6) yes
C21 C23 . 3.014(6) yes
C21 C24 . 3.395(6) yes
C22 C23 . 2.465(6) yes
C22 C24 . 3.420(6) yes
C22 C29 . 2.412(5) yes
C23 C24 . 1.490(6) yes
C23 C25 . 2.506(6) yes
C23 C29 . 2.463(5) yes
C23 C30 . 2.929(4) yes
C23 C31 . 3.575(5) yes
C24 C25 . 1.392(5) yes
C24 C26 . 2.380(5) yes
C24 C27 . 2.712(6) yes
C24 C28 . 2.306(6) yes
C25 C26 . 1.366(7) yes
C25 C27 . 2.357(7) yes
C25 C28 . 2.708(6) yes
C26 C27 . 1.369(8) yes
C26 C28 . 2.369(6) yes
C27 C28 . 1.372(6) yes
C29 C30 . 1.501(5) yes
C29 C31 . 2.489(4) yes
C29 C36 . 2.535(4) yes
C30 C31 . 1.388(4) yes
C30 C32 . 2.426(4) yes
C30 C34 . 2.776(5) yes
C30 C35 . 2.426(4) yes
C30 C36 . 1.405(4) yes
C31 C32 . 1.392(5) yes
C31 C33 . 2.506(5) yes
C31 C34 . 2.377(5) yes
C31 C35 . 2.774(4) yes
C31 C36 . 2.413(4) yes
C32 C33 . 1.511(4) yes
C32 C34 . 1.374(5) yes
C32 C35 . 2.418(4) yes
C32 C36 . 2.811(4) yes
C32 C78 1_544 3.527(7) yes
C33 C34 . 2.525(5) yes
C33 C53 1_544 3.549(5) yes
C34 C35 . 1.392(4) yes
C34 C36 . 2.420(4) yes
C34 C37 . 2.510(5) yes
C34 C38 . 3.394(5) yes
C34 C39 . 3.475(4) yes
C34 C78 1_544 3.537(7) yes
C35 C36 . 1.411(5) yes
C35 C37 . 1.491(5) yes
C35 C38 . 2.878(4) yes
C35 C39 . 3.034(4) yes
C36 C37 . 2.507(5) yes
C36 C39 . 3.309(4) yes
C36 C43 . 3.584(4) yes
C37 C38 . 2.426(5) yes
C37 C39 . 3.238(5) yes
C37 C44 . 2.391(5) yes
C38 C39 . 1.499(5) yes
C38 C40 . 2.535(6) yes
C38 C44 . 2.464(5) yes
C38 C45 . 3.023(5) yes
C39 C40 . 1.409(5) yes
C39 C41 . 2.386(5) yes
C39 C42 . 2.731(5) yes
C39 C43 . 2.305(5) yes
C40 C41 . 1.368(7) yes
C40 C42 . 2.377(7) yes
C40 C43 . 2.713(6) yes
C41 C42 . 1.375(7) yes
C41 C43 . 2.357(6) yes
C42 C43 . 1.369(5) yes
C44 C45 . 1.514(5) yes
C45 C46 . 2.351(5) yes
C45 C47 . 3.065(5) yes
C46 C47 . 1.500(5) yes
C46 C69 . 3.422(4) yes
C47 C48 . 2.328(5) yes
C48 C49 . 1.510(5) yes
C48 C50 . 3.119(6) yes
C48 C74 2_557 3.490(9) yes
C49 C50 . 2.399(7) yes
C49 C74 2_557 3.507(11) yes
C50 C51 . 1.488(6) yes
C50 C52 . 2.931(5) yes
C50 C53 . 3.216(5) yes
C51 C52 . 2.422(5) yes
C51 C53 . 3.321(5) yes
C51 C58 . 2.428(5) yes
C52 C53 . 1.503(6) yes
C52 C54 . 2.518(7) yes
C52 C58 . 2.466(5) yes
C53 C54 . 1.396(6) yes
C53 C55 . 2.376(7) yes
C53 C56 . 2.730(8) yes
C53 C57 . 2.304(7) yes
C54 C55 . 1.400(11) yes
C54 C56 . 2.40(1) yes
C54 C57 . 2.728(8) yes
C55 C56 . 1.353(11) yes
C55 C57 . 2.334(9) yes
C56 C57 . 1.371(7) yes
C57 C76 . 3.383(8) yes
C59 C60 . 1.528(4) yes
C59 C61 . 2.529(4) yes
C59 C62 . 2.872(4) yes
C59 C63 . 2.424(4) yes
C59 C64 . 1.400(4) yes
C59 C65 . 3.340(3) yes
C59 C69 . 3.584(4) yes
C59 C70 . 3.405(4) yes
C60 C61 . 1.397(4) yes
C60 C62 . 2.425(4) yes
C60 C63 . 2.864(4) yes
C60 C64 . 2.525(4) yes
C60 C66 . 3.341(3) yes
C60 C67 . 3.480(4) yes
C61 C62 . 1.392(4) yes
C61 C63 . 2.526(4) yes
C61 C64 . 2.899(4) yes
C61 C67 . 3.471(4) yes
C62 C63 . 1.538(4) yes
C62 C64 . 2.524(4) yes
C62 C68 . 3.379(3) yes
C63 C64 . 1.381(4) yes
C63 C68 . 3.455(4) yes
C63 C69 . 3.418(3) yes
C64 C69 . 3.235(4) yes
C64 C70 . 3.463(4) yes
C65 C66 . 1.515(4) yes
C65 C67 . 2.523(4) yes
C65 C68 . 2.868(4) yes
C65 C69 . 2.424(4) yes
C65 C70 . 1.396(4) yes
C66 C67 . 1.398(4) yes
C66 C68 . 2.421(4) yes
C66 C69 . 2.857(4) yes
C66 C70 . 2.511(4) yes
C67 C68 . 1.386(4) yes
C67 C69 . 2.521(4) yes
C67 C70 . 2.893(4) yes
C68 C69 . 1.534(4) yes
C68 C70 . 2.523(4) yes
C69 C70 . 1.388(4) yes
C71 C72 . 1.441(9) yes
C73 C74 . 1.382(17) yes
C74 C76 . 3.420(9) yes
C75 C76 . 1.407(11) yes
C77 C78 . 1.398(12) yes

loop_
_geom_torsion_atom_site_label_1
_geom_torsion_atom_site_label_2
_geom_torsion_atom_site_label_3
_geom_torsion_atom_site_label_4
_geom_torsion
_geom_torsion_publ_flag
O9 Zn1 O1 Zn4 -30.3(4) yes
O9 Zn1 O1 C5 134.7(3) yes
O10 Zn1 O1 Zn4 53.2(3) yes
O10 Zn1 O1 C5 -141.8(3) yes
N1 Zn1 O1 Zn4 153.9(3) yes
N1 Zn1 O1 C5 -41.1(4) yes
N2 Zn1 O1 Zn4 -124.1(3) yes
N2 Zn1 O1 C5 40.9(4) yes
O1 Zn1 O9 C59 106.6(4) yes
O10 Zn1 O9 C59 11.1(4) yes
N1 Zn1 O9 C59 -80.2(6) yes
N2 Zn1 O9 C59 -156.7(4) yes
O1 Zn1 O10 C60 -130.5(3) yes
O9 Zn1 O10 C60 -11.5(4) yes
N1 Zn1 O10 C60 130.2(4) yes
N2 Zn1 O10 C60 39.5(1) yes
O1 Zn1 N1 C8 -12.3(4) yes
O1 Zn1 N1 C9 106.3(4) yes
O1 Zn1 N1 C15 -128.8(4) yes
O9 Zn1 N1 C8 173.6(4) yes
O9 Zn1 N1 C9 -67.7(6) yes
O9 Zn1 N1 C15 57.1(7) yes
O10 Zn1 N1 C8 89.1(4) yes
O10 Zn1 N1 C9 -152.3(4) yes
O10 Zn1 N1 C15 -27.4(4) yes
N2 Zn1 N1 C8 -106.9(4) yes
N2 Zn1 N1 C9 11.8(4) yes
N2 Zn1 N1 C15 136.6(4) yes
O1 Zn1 N2 C10 -99.8(4) yes
O1 Zn1 N2 C14 74.8(5) yes
O9 Zn1 N2 C10 139.9(4) yes
O9 Zn1 N2 C14 -45.5(5) yes
O10 Zn1 N2 C10 90.1(1) yes
O10 Zn1 N2 C14 -95.3(1) yes
N1 Zn1 N2 C10 -3.1(5) yes
N1 Zn1 N2 C14 171.5(5) yes
O11 Zn2 O5 Zn3 -42.6(4) yes
O11 Zn2 O5 C36 155.6(3) yes
O12 Zn2 O5 Zn3 35.0(3) yes
O12 Zn2 O5 C36 -126.8(4) yes
N3 Zn2 O5 Zn3 136.3(3) yes
N3 Zn2 O5 C36 -25.5(5) yes
N4 Zn2 O5 Zn3 -140.1(3) yes
N4 Zn2 O5 C36 58.1(5) yes
O5 Zn2 O11 C62 89.2(4) yes
O12 Zn2 O11 C62 6.0(4) yes
N3 Zn2 O11 C62 -88.5(8) yes
N4 Zn2 O11 C62 -160.5(4) yes
O5 Zn2 O12 C63 -115.1(4) yes
O11 Zn2 O12 C63 -3.5(4) yes
N3 Zn2 O12 C63 148.5(4) yes
N4 Zn2 O12 C63 49.0(1) yes
O5 Zn2 N3 C22 -139.1(4) yes
O5 Zn2 N3 C23 97.9(4) yes
O5 Zn2 N3 C29 -23.0(4) yes
O11 Zn2 N3 C22 38.7(9) yes
O11 Zn2 N3 C23 -84.3(8) yes
O11 Zn2 N3 C29 154.8(6) yes
O12 Zn2 N3 C22 -50.3(5) yes
O12 Zn2 N3 C23 -173.3(4) yes
O12 Zn2 N3 C29 65.9(4) yes
N4 Zn2 N3 C22 112.7(5) yes
N4 Zn2 N3 C23 -10.3(4) yes
N4 Zn2 N3 C29 -131.2(4) yes
O5 Zn2 N4 C24 -92.7(5) yes
O5 Zn2 N4 C28 94.3(6) yes
O11 Zn2 N4 C24 155.3(5) yes
O11 Zn2 N4 C28 -17.7(6) yes
O12 Zn2 N4 C24 104.1(1) yes
O12 Zn2 N4 C28 -68.9(1) yes
N3 Zn2 N4 C24 1.7(5) yes
N3 Zn2 N4 C28 -171.3(6) yes
O13 Zn3 O5 Zn2 51.6(4) yes
O13 Zn3 O5 C36 -145.8(3) yes
O14 Zn3 O5 Zn2 -30.9(5) yes
O14 Zn3 O5 C36 131.8(4) yes
N5 Zn3 O5 Zn2 155.3(3) yes
N5 Zn3 O5 C36 -42.1(4) yes
N6 Zn3 O5 Zn2 -122.4(3) yes
N6 Zn3 O5 C36 40.3(4) yes
O5 Zn3 O13 C68 -137.7(4) yes
O14 Zn3 O13 C68 -5.6(4) yes
N5 Zn3 O13 C68 124.0(4) yes
N6 Zn3 O13 C68 9.3(2) yes
O5 Zn3 O14 C69 95.4(5) yes
O13 Zn3 O14 C69 5.6(4) yes
N5 Zn3 O14 C69 -92.7(5) yes
N6 Zn3 O14 C69 -171.5(4) yes
O5 Zn3 N5 C37 -11.5(4) yes
O5 Zn3 N5 C38 104.5(4) yes
O5 Zn3 N5 C44 -128.2(4) yes
O13 Zn3 N5 C37 86.8(4) yes
O13 Zn3 N5 C38 -157.2(4) yes
O13 Zn3 N5 C44 -30.0(5) yes
O14 Zn3 N5 C37 174.5(4) yes
O14 Zn3 N5 C38 -69.5(5) yes
O14 Zn3 N5 C44 57.8(6) yes
N6 Zn3 N5 C37 -103.4(4) yes
N6 Zn3 N5 C38 12.6(4) yes
N6 Zn3 N5 C44 139.8(5) yes
O5 Zn3 N6 C39 -96.5(4) yes
O5 Zn3 N6 C43 73.5(5) yes
O13 Zn3 N6 C39 116.3(2) yes
O13 Zn3 N6 C43 -73.7(2) yes
O14 Zn3 N6 C39 131.0(4) yes
O14 Zn3 N6 C43 -59.0(5) yes
N5 Zn3 N6 C39 -0.3(5) yes
N5 Zn3 N6 C43 169.7(5) yes
O15 Zn4 O1 Zn1 39.4(3) yes
O15 Zn4 O1 C5 -124.7(3) yes
O16 Zn4 O1 Zn1 -41.1(4) yes
O16 Zn4 O1 C5 154.9(3) yes
N7 Zn4 O1 Zn1 136.7(3) yes
N7 Zn4 O1 C5 -27.3(4) yes
N8 Zn4 O1 Zn1 -140.1(3) yes
N8 Zn4 O1 C5 55.8(5) yes
O1 Zn4 O15 C65 -111.0(4) yes
O16 Zn4 O15 C65 -4.9(4) yes
N7 Zn4 O15 C65 152.4(4) yes
N8 Zn4 O15 C65 67.9(1) yes
O1 Zn4 O16 C66 94.4(4) yes
O15 Zn4 O16 C66 4.2(4) yes
N7 Zn4 O16 C66 -79.9(1) yes
N8 Zn4 O16 C66 -152.3(4) yes
O1 Zn4 N7 C51 -139.1(4) yes
O1 Zn4 N7 C52 100.6(4) yes
O1 Zn4 N7 C58 -21.3(4) yes
O15 Zn4 N7 C51 -45.3(4) yes
O15 Zn4 N7 C52 -165.6(4) yes
O15 Zn4 N7 C58 72.5(4) yes
O16 Zn4 N7 C51 35.4(1) yes
O16 Zn4 N7 C52 -84.9(9) yes
O16 Zn4 N7 C58 153.2(7) yes
N8 Zn4 N7 C51 109.9(5) yes
N8 Zn4 N7 C52 -10.4(5) yes
N8 Zn4 N7 C58 -132.3(4) yes
O1 Zn4 N8 C53 -95.9(5) yes
O1 Zn4 N8 C57 96.8(6) yes
O15 Zn4 N8 C53 85.2(9) yes
O15 Zn4 N8 C57 -82.0(1) yes
O16 Zn4 N8 C53 155.6(5) yes
O16 Zn4 N8 C57 -11.7(6) yes
N7 Zn4 N8 C53 -2.7(5) yes
N7 Zn4 N8 C57 -170.0(6) yes
Zn1 O1 C5 C4 -125.8(3) yes
Zn1 O1 C5 C6 52.5(4) yes
Zn4 O1 C5 C4 40.4(4) yes
Zn4 O1 C5 C6 -141.4(3) yes
C17 O2 C16 C15 -167.7(6) yes
C16 O2 C17 C18 -65.1(8) yes
C19 O3 C18 C17 178.1(7) yes
C18 O3 C19 C20 176.2(7) yes
C21 O4 C20 C19 -82.1(8) yes
C20 O4 C21 C22 -179.9(6) yes
Zn2 O5 C36 C30 39.2(4) yes
Zn2 O5 C36 C35 -143.7(3) yes
Zn3 O5 C36 C30 -124.8(3) yes
Zn3 O5 C36 C35 52.3(4) yes
C46 O6 C45 C44 -172.3(5) yes
C45 O6 C46 C47 -75.0(6) yes
C48 O7 C47 C46 -170.7(5) yes
C47 O7 C48 C49 177.9(5) yes
C50 O8 C49 C48 -79.3(7) yes
C49 O8 C50 C51 -174.0(6) yes
Zn1 O9 C59 C60 -9.1(3) yes
Zn1 O9 C59 C64 171.1(3) yes
Zn1 O10 C60 C59 10.2(3) yes
Zn1 O10 C60 C61 -169.6(3) yes
Zn2 O11 C62 C61 172.3(3) yes
Zn2 O11 C62 C63 -7.3(4) yes
Zn2 O12 C63 C62 0.9(3) yes
Zn2 O12 C63 C64 178.9(3) yes
Zn3 O13 C68 C67 -176.9(3) yes
Zn3 O13 C68 C69 4.8(4) yes
Zn3 O14 C69 C68 -4.7(3) yes
Zn3 O14 C69 C70 174.1(3) yes
Zn4 O15 C65 C66 4.8(4) yes
Zn4 O15 C65 C70 -175.7(3) yes
Zn4 O16 C66 C65 -3.1(4) yes
Zn4 O16 C66 C67 177.1(3) yes
Zn1 N1 C8 C6 60.3(4) yes
C9 N1 C8 C6 -57.4(6) yes
C15 N1 C8 C6 179.3(4) yes
Zn1 N1 C9 C10 -18.1(4) yes
C8 N1 C9 C10 96.2(5) yes
C15 N1 C9 C10 -142.8(5) yes
Zn1 N1 C15 C16 -68.1(4) yes
C8 N1 C15 C16 177.9(4) yes
C9 N1 C15 C16 55.4(6) yes
Zn1 N2 C10 C9 -6.6(4) yes
Zn1 N2 C10 C11 177.9(3) yes
C14 N2 C10 C9 178.6(4) yes
C14 N2 C10 C11 3.0(8) yes
Zn1 N2 C14 C13 -174.6(4) yes
C10 N2 C14 C13 -0.2(8) yes
Zn2 N3 C22 C21 -56.7(5) yes
C23 N3 C22 C21 64.9(7) yes
C29 N3 C22 C21 -171.5(5) yes
Zn2 N3 C23 C24 17.0(5) yes
C22 N3 C23 C24 -104.7(6) yes
C29 N3 C23 C24 134.0(5) yes
Zn2 N3 C29 C30 64.0(4) yes
C22 N3 C29 C30 -178.7(5) yes
C23 N3 C29 C30 -55.2(6) yes
Zn2 N4 C24 C23 7.8(5) yes
Zn2 N4 C24 C25 -173.9(4) yes
C28 N4 C24 C23 -178.7(5) yes
C28 N4 C24 C25 -0.4(8) yes
Zn2 N4 C28 C27 172.9(4) yes
C24 N4 C28 C27 0.2(8) yes
Zn3 N5 C37 C35 61.1(4) yes
C38 N5 C37 C35 -54.2(6) yes
C44 N5 C37 C35 -176.2(5) yes
Zn3 N5 C38 C39 -22.2(5) yes
C37 N5 C38 C39 90.5(5) yes
C44 N5 C38 C39 -151.2(5) yes
Zn3 N5 C44 C45 -68.1(5) yes
C37 N5 C44 C45 176.6(5) yes
C38 N5 C44 C45 56.8(7) yes
Zn3 N6 C39 C38 -12.9(5) yes
Zn3 N6 C39 C40 169.9(4) yes
C43 N6 C39 C38 176.6(4) yes
C43 N6 C39 C40 -0.7(8) yes
Zn3 N6 C43 C42 -169.8(3) yes
C39 N6 C43 C42 -0.3(8) yes
Zn4 N7 C51 C50 -60.0(5) yes
C52 N7 C51 C50 59.0(6) yes
C58 N7 C51 C50 -175.1(5) yes
Zn4 N7 C52 C53 20.9(5) yes
C51 N7 C52 C53 -97.7(6) yes
C58 N7 C52 C53 138.2(5) yes
Zn4 N7 C58 C4 63.0(4) yes
C51 N7 C58 C4 179.5(4) yes
C52 N7 C58 C4 -56.0(6) yes
Zn4 N8 C53 C52 15.7(5) yes
Zn4 N8 C53 C54 -167.7(5) yes
C57 N8 C53 C52 -176.3(6) yes
C57 N8 C53 C54 0.3(1) yes
Zn4 N8 C57 C56 168.9(6) yes
C53 N8 C57 C56 2.2(1) yes
C1 C2 C3 C4 178.2(4) yes
C7 C2 C3 C4 -2.4(7) yes
C1 C2 C7 C6 -177.7(4) yes
C3 C2 C7 C6 2.9(7) yes
C2 C3 C4 C5 0.3(7) yes
C2 C3 C4 C58 177.2(4) yes
C3 C4 C5 O1 179.6(4) yes
C3 C4 C5 C6 1.4(6) yes
C58 C4 C5 O1 2.8(7) yes
C58 C4 C5 C6 -175.4(4) yes
C3 C4 C58 N7 118.5(5) yes
C5 C4 C58 N7 -64.7(6) yes
O1 C5 C6 C7 -179.2(3) yes
O1 C5 C6 C8 -1.5(5) yes
C4 C5 C6 C7 -1.0(6) yes
C4 C5 C6 C8 176.7(4) yes
C5 C6 C7 C2 -1.2(6) yes
C8 C6 C7 C2 -178.9(4) yes
C5 C6 C8 N1 -68.2(5) yes
C7 C6 C8 N1 109.4(5) yes
N1 C9 C10 N2 17.0(6) yes
N1 C9 C10 C11 -167.4(4) yes
N2 C10 C11 C12 -3.7(7) yes
C9 C10 C11 C12 -179.1(5) yes
C10 C11 C12 C13 1.7(8) yes
C11 C12 C13 C14 0.9(9) yes
C12 C13 C14 N2 -1.7(9) yes
N1 C15 C16 O2 50.2(5) yes
O2 C17 C18 O3 -64.7(7) yes
O3 C19 C20 O4 -66.1(7) yes
O4 C21 C22 N3 59.5(5) yes
N3 C23 C24 N4 -17.1(6) yes
N3 C23 C24 C25 164.6(4) yes
N4 C24 C25 C26 -0.1(8) yes
C23 C24 C25 C26 178.1(5) yes
C24 C25 C26 C27 0.8(9) yes
C25 C26 C27 C28 -1.0(1) yes
C26 C27 C28 N4 0.5(9) yes
N3 C29 C30 C31 118.6(4) yes
N3 C29 C30 C36 -64.7(5) yes
C29 C30 C31 C32 175.0(4) yes
C36 C30 C31 C32 -1.8(7) yes
C29 C30 C36 O5 2.7(6) yes
C29 C30 C36 C35 -174.4(4) yes
C31 C30 C36 O5 179.4(4) yes
C31 C30 C36 C35 2.3(6) yes
C30 C31 C32 C33 -179.0(4) yes
C30 C31 C32 C34 0.1(7) yes
C31 C32 C34 C35 1.1(7) yes
C33 C32 C34 C35 -180.0(5) yes
C32 C34 C35 C36 -0.4(7) yes
C32 C34 C35 C37 -178.9(4) yes
C34 C35 C36 O5 -178.4(4) yes
C34 C35 C36 C30 -1.3(7) yes
C37 C35 C36 O5 0.0(7) yes
C37 C35 C36 C30 177.2(4) yes
C34 C35 C37 N5 108.7(5) yes
C36 C35 C37 N5 -69.8(6) yes
N5 C38 C39 N6 24.4(6) yes
N5 C38 C39 C40 -158.3(5) yes
N6 C39 C40 C41 0.2(8) yes
C38 C39 C40 C41 -177.0(6) yes
C39 C40 C41 C42 1.3(9) yes
C40 C41 C42 C43 -2.2(9) yes
C41 C42 C43 N6 1.8(9) yes
N5 C44 C45 O6 57.3(6) yes
O6 C46 C47 O7 -73.0(5) yes
O7 C48 C49 O8 -66.5(6) yes
O8 C50 C51 N7 58.5(5) yes
N7 C52 C53 N8 -25.3(7) yes
N7 C52 C53 C54 158.1(5) yes
N8 C53 C54 C55 -1.6(1) yes
C52 C53 C54 C55 174.8(7) yes
C53 C54 C55 C56 0.6(1) yes
C54 C55 C56 C57 1.6(1) yes
C55 C56 C57 N8 -3.2(2) yes
O9 C59 C60 O10 -0.9(5) yes
O9 C59 C60 C61 178.9(3) yes
C64 C59 C60 O10 179.0(4) yes
C64 C59 C60 C61 -1.2(6) yes
O9 C59 C64 Cl3 -2.0(5) yes
O9 C59 C64 C63 177.9(3) yes
C60 C59 C64 Cl3 178.2(3) yes
C60 C59 C64 C63 -1.9(6) yes
O10 C60 C61 Cl4 4.4(5) yes
O10 C60 C61 C62 -172.9(3) yes
C59 C60 C61 Cl4 -175.4(3) yes
C59 C60 C61 C62 7.3(6) yes
Cl4 C61 C62 O11 -6.7(5) yes
Cl4 C61 C62 C63 172.8(2) yes
C60 C61 C62 O11 170.6(4) yes
C60 C61 C62 C63 -9.9(6) yes
O11 C62 C63 O12 4.4(5) yes
O11 C62 C63 C64 -173.8(4) yes
C61 C62 C63 O12 -175.2(4) yes
C61 C62 C63 C64 6.6(6) yes
O12 C63 C64 Cl3 1.2(5) yes
O12 C63 C64 C59 -178.6(3) yes
C62 C63 C64 Cl3 179.2(3) yes
C62 C63 C64 C59 -0.7(6) yes
O15 C65 C66 O16 -1.2(5) yes
O15 C65 C66 C67 178.6(3) yes
C70 C65 C66 O16 179.3(4) yes
C70 C65 C66 C67 -0.9(6) yes
O15 C65 C70 Cl1 3.2(5) yes
O15 C65 C70 C69 -173.3(3) yes
C66 C65 C70 Cl1 -177.3(3) yes
C66 C65 C70 C69 6.2(6) yes
O16 C66 C67 Cl2 -0.7(5) yes
O16 C66 C67 C68 176.4(3) yes
C65 C66 C67 Cl2 179.5(3) yes
C65 C66 C67 C68 -3.3(6) yes
Cl2 C67 C68 O13 1.5(5) yes
Cl2 C67 C68 C69 179.6(2) yes
C66 C67 C68 O13 -175.7(4) yes
C66 C67 C68 C69 2.5(6) yes
O13 C68 C69 O14 -0.1(5) yes
O13 C68 C69 C70 -179.0(3) yes
C67 C68 C69 O14 -178.5(4) yes
C67 C68 C69 C70 2.6(6) yes
O14 C69 C70 Cl1 -2.3(5) yes
O14 C69 C70 C65 174.2(3) yes
C68 C69 C70 Cl1 176.5(3) yes
C68 C69 C70 C65 -7.0(6) yes
